data_4517759
loop_
_publ_author_name
'Lubomir Smrcok'
'Armel Le Bail'
'Miroslav Boca'
'Aydar Rakhmatullin'

_publ_section_title
;
 Polymorphism of K2ZrF6
;
_journal_name_full 'Crystal Growth & Design'
_journal_page_first 3867
_journal_page_last 3881
_journal_paper_doi 10.1021/acs.cgd.0c00166
_journal_volume 20
_journal_year 2020
_chemical_formula_moiety 'F6 Zr, 2(K)'
_chemical_formula_sum 'F6 K2 Zr'
_chemical_formula_weight 283.42
_chemical_name_common
;
K2ZrF6
;
_space_group_IT_number 225
_space_group_name_Hall '-F 4 2 3'
_space_group_name_H-M_alt 'F m -3 m'
_symmetry_cell_setting cubic
_symmetry_space_group_name_Hall '-F 4 2 3'
_symmetry_space_group_name_H-M 'F m -3 m'
_cell_angle_alpha 90.00000
_cell_angle_beta 90.00000
_cell_angle_gamma 90.00000
_cell_formula_units_Z 4
_cell_length_a 9.15641(3)
_cell_length_b 9.15641(3)
_cell_length_c 9.15641(3)
_cell_measurement_temperature 768
_cell_volume 767.672(4)
_computing_molecular_graphics DIAMOND
_computing_structure_refinement FULLPROF
_diffrn_ambient_temperature 768
_diffrn_measurement_device_type synchrotron
_diffrn_radiation_probe x-ray
_diffrn_radiation_type synchrotron
_diffrn_radiation_wavelength 0.826946
_exptl_absorpt_coefficient_mu 3.833
_exptl_crystal_density_diffrn 2.452
_exptl_crystal_density_method 'Not Measured'
_exptl_crystal_F_000 528
_pd_char_colour white
_pd_instr_location
; 
Diamond Light Source, Didcot, UK
;
_pd_meas_2theta_range_inc 0.001000
_pd_meas_2theta_range_max 50.00000
_pd_meas_2theta_range_min 1.50000
_pd_meas_number_of_points 48501
_pd_proc_2theta_range_inc 0.001000
_pd_proc_2theta_range_max 50.0003
_pd_proc_2theta_range_min 1.5003
_pd_proc_ls_pref_orient_corr ' ?'
_pd_proc_ls_prof_R_factor 5.7245
_pd_proc_ls_prof_wR_expected 6.3572
_pd_proc_ls_prof_wR_factor 9.6889
_pd_proc_wavelength 0.826946
_refine_ls_goodness_of_fit_all 1.524
_refine_ls_number_parameters 8
_refine_ls_number_reflns 39
_refine_ls_number_restraints 0
_refine_ls_R_I_factor 4.1396
_refine_ls_shift/su_max 0.03
_cod_data_source_file K2ZrF6-form-III-768K.cif
_cod_data_source_block K2ZrF6-form-III-768K
_cod_depositor_comments
;
The following automatic conversions were performed:

data item '_symmetry_cell_setting' value 'Cubic' was changed to
'cubic' in accordance with the built-in table derived from the CIF
Core dictionary named 'cif_core.dic' version 2.4.5 last updated on
2014-11-21.

Automatic conversion script
Id: cif_fix_values 7556 2019-12-06 15:28:31Z antanas 
;
_cod_original_cell_volume 767.672(8)
_cod_database_code 4517759
_pd_proc_ls_prof_cr_factor 25.0225
_pd_proc_ls_prof_cwr_factor 22.9284
_pd_proc_ls_prof_cwr_expected 15.0442
_pd_proc_ls_prof_chi2 2.3228
_pd_proc_ls_prof_echi2 2.8663

loop_
_symmetry_equiv_pos_as_xyz
x,y,z
x,-y,-z
-x,y,-z
-x,-y,z
y,z,x
-y,-z,x
y,-z,-x
-y,z,-x
z,x,y
-z,x,-y
-z,-x,y
z,-x,-y
y,x,z
-y,x,-z
y,-x,-z
-y,-x,z
z,y,x
-z,-y,x
-z,y,-x
z,-y,-x
x,z,y
x,-z,-y
-x,-z,y
-x,z,-y
-x,-y,-z
-x,y,z
x,-y,z
x,y,-z
-y,-z,-x
y,z,-x
-y,z,x
y,-z,x
-z,-x,-y
z,-x,y
z,x,-y
-z,x,y
-y,-x,-z
y,-x,z
-y,x,z
y,x,-z
-z,-y,-x
z,y,-x
z,-y,x
-z,y,x
-x,-z,-y
-x,z,y
x,z,-y
x,-z,y
x+1/2,y+1/2,z
x+1/2,-y+1/2,-z
-x+1/2,y+1/2,-z
-x+1/2,-y+1/2,z
y+1/2,z+1/2,x
-y+1/2,-z+1/2,x
y+1/2,-z+1/2,-x
-y+1/2,z+1/2,-x
z+1/2,x+1/2,y
-z+1/2,x+1/2,-y
-z+1/2,-x+1/2,y
z+1/2,-x+1/2,-y
y+1/2,x+1/2,z
-y+1/2,x+1/2,-z
y+1/2,-x+1/2,-z
-y+1/2,-x+1/2,z
z+1/2,y+1/2,x
-z+1/2,-y+1/2,x
-z+1/2,y+1/2,-x
z+1/2,-y+1/2,-x
x+1/2,z+1/2,y
x+1/2,-z+1/2,-y
-x+1/2,-z+1/2,y
-x+1/2,z+1/2,-y
-x+1/2,-y+1/2,-z
-x+1/2,y+1/2,z
x+1/2,-y+1/2,z
x+1/2,y+1/2,-z
-y+1/2,-z+1/2,-x
y+1/2,z+1/2,-x
-y+1/2,z+1/2,x
y+1/2,-z+1/2,x
-z+1/2,-x+1/2,-y
z+1/2,-x+1/2,y
z+1/2,x+1/2,-y
-z+1/2,x+1/2,y
-y+1/2,-x+1/2,-z
y+1/2,-x+1/2,z
-y+1/2,x+1/2,z
y+1/2,x+1/2,-z
-z+1/2,-y+1/2,-x
z+1/2,y+1/2,-x
z+1/2,-y+1/2,x
-z+1/2,y+1/2,x
-x+1/2,-z+1/2,-y
-x+1/2,z+1/2,y
x+1/2,z+1/2,-y
x+1/2,-z+1/2,y
x+1/2,y,z+1/2
x+1/2,-y,-z+1/2
-x+1/2,y,-z+1/2
-x+1/2,-y,z+1/2
y+1/2,z,x+1/2
-y+1/2,-z,x+1/2
y+1/2,-z,-x+1/2
-y+1/2,z,-x+1/2
z+1/2,x,y+1/2
-z+1/2,x,-y+1/2
-z+1/2,-x,y+1/2
z+1/2,-x,-y+1/2
y+1/2,x,z+1/2
-y+1/2,x,-z+1/2
y+1/2,-x,-z+1/2
-y+1/2,-x,z+1/2
z+1/2,y,x+1/2
-z+1/2,-y,x+1/2
-z+1/2,y,-x+1/2
z+1/2,-y,-x+1/2
x+1/2,z,y+1/2
x+1/2,-z,-y+1/2
-x+1/2,-z,y+1/2
-x+1/2,z,-y+1/2
-x+1/2,-y,-z+1/2
-x+1/2,y,z+1/2
x+1/2,-y,z+1/2
x+1/2,y,-z+1/2
-y+1/2,-z,-x+1/2
y+1/2,z,-x+1/2
-y+1/2,z,x+1/2
y+1/2,-z,x+1/2
-z+1/2,-x,-y+1/2
z+1/2,-x,y+1/2
z+1/2,x,-y+1/2
-z+1/2,x,y+1/2
-y+1/2,-x,-z+1/2
y+1/2,-x,z+1/2
-y+1/2,x,z+1/2
y+1/2,x,-z+1/2
-z+1/2,-y,-x+1/2
z+1/2,y,-x+1/2
z+1/2,-y,x+1/2
-z+1/2,y,x+1/2
-x+1/2,-z,-y+1/2
-x+1/2,z,y+1/2
x+1/2,z,-y+1/2
x+1/2,-z,y+1/2
x,y+1/2,z+1/2
x,-y+1/2,-z+1/2
-x,y+1/2,-z+1/2
-x,-y+1/2,z+1/2
y,z+1/2,x+1/2
-y,-z+1/2,x+1/2
y,-z+1/2,-x+1/2
-y,z+1/2,-x+1/2
z,x+1/2,y+1/2
-z,x+1/2,-y+1/2
-z,-x+1/2,y+1/2
z,-x+1/2,-y+1/2
y,x+1/2,z+1/2
-y,x+1/2,-z+1/2
y,-x+1/2,-z+1/2
-y,-x+1/2,z+1/2
z,y+1/2,x+1/2
-z,-y+1/2,x+1/2
-z,y+1/2,-x+1/2
z,-y+1/2,-x+1/2
x,z+1/2,y+1/2
x,-z+1/2,-y+1/2
-x,-z+1/2,y+1/2
-x,z+1/2,-y+1/2
-x,-y+1/2,-z+1/2
-x,y+1/2,z+1/2
x,-y+1/2,z+1/2
x,y+1/2,-z+1/2
-y,-z+1/2,-x+1/2
y,z+1/2,-x+1/2
-y,z+1/2,x+1/2
y,-z+1/2,x+1/2
-z,-x+1/2,-y+1/2
z,-x+1/2,y+1/2
z,x+1/2,-y+1/2
-z,x+1/2,y+1/2
-y,-x+1/2,-z+1/2
y,-x+1/2,z+1/2
-y,x+1/2,z+1/2
y,x+1/2,-z+1/2
-z,-y+1/2,-x+1/2
z,y+1/2,-x+1/2
z,-y+1/2,x+1/2
-z,y+1/2,x+1/2
-x,-z+1/2,-y+1/2
-x,z+1/2,y+1/2
x,z+1/2,-y+1/2
x,-z+1/2,y+1/2

loop_
_atom_site_label
_atom_site_fract_x
_atom_site_fract_y
_atom_site_fract_z
_atom_site_U_iso_or_equiv
_atom_site_occupancy
_atom_site_adp_type
_atom_site_type_symbol
K1 0.50000 0.50000 0.50000 0.1579(16) 0.740(3) Uiso K
K2 0.25000 0.25000 0.25000 0.1579(16) 0.630(15) Uiso K
Zr1 0.00000 0.00000 0.00000 0.1007(10) 1. Uiso Zr
F1 0.00000 0.00000 0.7841(17) 0.142(3) 0.4198(14) Uiso F
F2 0.890(2) 0.00000 0.7891(13) 0.142(3) 0.1450(3) Uiso F

loop_
_atom_type_symbol
_atom_type_scat_Cromer_Mann_a1
_atom_type_scat_Cromer_Mann_b1
_atom_type_scat_Cromer_Mann_a2
_atom_type_scat_Cromer_Mann_b2
_atom_type_scat_Cromer_Mann_a3
_atom_type_scat_Cromer_Mann_b3
_atom_type_scat_Cromer_Mann_a4
_atom_type_scat_Cromer_Mann_b4
_atom_type_scat_Cromer_Mann_c
_atom_type_scat_dispersion_real
_atom_type_scat_dispersion_imag
_atom_type_scat_source
F 3.63220 5.27756 3.51057 14.73530 1.26064 0.44226 0.94071 47.34370 0.65340 0.02400 0.01000 International_Tables_for_Crystallography_Vol.C(1991)_Tables_6.1.1.4_and_6.1.1.5
Zr 18.16680 1.21480 10.05620 10.14830 1.01118 21.60540 -2.64790 -0.10276 9.41454 -1.44700 0.74000 International_Tables_for_Crystallography_Vol.C(1991)_Tables_6.1.1.4_and_6.1.1.5
K 7.95780 12.63310 7.49170 0.76740 6.35900 -0.00200 1.19150 31.91280 -4.99780 0.24600 0.33500 International_Tables_for_Crystallography_Vol.C(1991)_Tables_6.1.1.4_and_6.1.1.5

loop_
_geom_angle_atom_site_label_1
_geom_angle_atom_site_label_2
_geom_angle_atom_site_label_3
_geom_angle
_geom_angle_site_symmetry_1
_geom_angle_site_symmetry_3
F1 K1 F1 180.0(11) 49_555 50_556
F1 K1 F1 90.0(6) 49_555 101_555
F1 K1 F1 90.0(6) 49_555 102_565
F1 K1 F1 90.0(6) 49_555 153_555
F1 K1 F1 90.0(6) 49_555 154_655
F1 K1 F2 159.2(9) 49_555 50_456
F1 K1 F2 159.2(9) 49_555 51_656
F1 K1 F2 159.2(9) 49_555 62_546
F1 K1 F2 159.2(9) 49_555 63_566
F1 K1 F2 110.8(7) 49_555 101_554
F1 K1 F2 110.8(7) 49_555 102_564
F1 K1 F2 69.2(4) 49_555 103_566
F1 K1 F2 69.2(4) 49_555 104_556
F1 K1 F2 90.0(6) 49_555 117_455
F1 K1 F2 90.0(6) 49_555 118_465
F1 K1 F2 90.0(6) 49_555 119_665
F1 K1 F2 90.0(6) 49_555 120_655
F1 K1 F2 90.0(7) 49_555 153_545
F1 K1 F2 90.0(7) 49_555 154_645
F1 K1 F2 90.0(7) 49_555 155_665
F1 K1 F2 90.0(7) 49_555 156_565
F1 K1 F2 110.8(8) 49_555 161_554
F1 K1 F2 110.8(8) 49_555 162_654
F1 K1 F2 69.2(7) 49_555 163_656
F1 K1 F2 69.2(7) 49_555 164_556
F1 K1 F1 90.0(6) 50_556 101_555
F1 K1 F1 90.0(6) 50_556 102_565
F1 K1 F1 90.0(6) 50_556 153_555
F1 K1 F1 90.0(6) 50_556 154_655
F1 K1 F2 159.2(9) 50_556 49_455
F1 K1 F2 159.2(9) 50_556 52_655
F1 K1 F2 159.2(9) 50_556 61_545
F1 K1 F2 159.2(9) 50_556 64_565
F1 K1 F2 69.2(4) 50_556 101_554
F1 K1 F2 69.2(4) 50_556 102_564
F1 K1 F2 110.8(7) 50_556 103_566
F1 K1 F2 110.8(7) 50_556 104_556
F1 K1 F2 90.0(6) 50_556 117_455
F1 K1 F2 90.0(6) 50_556 118_465
F1 K1 F2 90.0(6) 50_556 119_665
F1 K1 F2 90.0(6) 50_556 120_655
F1 K1 F2 90.0(7) 50_556 153_545
F1 K1 F2 90.0(7) 50_556 154_645
F1 K1 F2 90.0(7) 50_556 155_665
F1 K1 F2 90.0(7) 50_556 156_565
F1 K1 F2 69.2(7) 50_556 161_554
F1 K1 F2 69.2(7) 50_556 162_654
F1 K1 F2 110.8(8) 50_556 163_656
F1 K1 F2 110.8(8) 50_556 164_556
F1 K1 F1 180.0000(8) 101_555 102_565
F1 K1 F1 90.0000(4) 101_555 153_555
F1 K1 F1 90.0000(4) 101_555 154_655
F1 K1 F2 90.0(5) 101_555 49_455
F1 K1 F2 90.0(5) 101_555 50_456
F1 K1 F2 90.0(5) 101_555 51_656
F1 K1 F2 90.0(5) 101_555 52_655
F1 K1 F2 110.8(5) 101_555 61_545
F1 K1 F2 110.8(5) 101_555 62_546
F1 K1 F2 69.2(5) 101_555 63_566
F1 K1 F2 69.2(5) 101_555 64_565
F1 K1 F2 159.17(18) 101_555 102_564
F1 K1 F2 159.17(18) 101_555 103_566
F1 K1 F2 159.17(19) 101_555 118_465
F1 K1 F2 159.17(19) 101_555 119_665
F1 K1 F2 110.8(5) 101_555 153_545
F1 K1 F2 110.8(5) 101_555 154_645
F1 K1 F2 69.2(5) 101_555 155_665
F1 K1 F2 69.2(5) 101_555 156_565
F1 K1 F2 90.0(5) 101_555 161_554
F1 K1 F2 90.0(5) 101_555 162_654
F1 K1 F2 90.0(5) 101_555 163_656
F1 K1 F2 90.0(5) 101_555 164_556
F1 K1 F1 90.0000(4) 102_565 153_555
F1 K1 F1 90.0000(4) 102_565 154_655
F1 K1 F2 90.0(5) 102_565 49_455
F1 K1 F2 90.0(5) 102_565 50_456
F1 K1 F2 90.0(5) 102_565 51_656
F1 K1 F2 90.0(5) 102_565 52_655
F1 K1 F2 69.2(5) 102_565 61_545
F1 K1 F2 69.2(5) 102_565 62_546
F1 K1 F2 110.8(5) 102_565 63_566
F1 K1 F2 110.8(5) 102_565 64_565
F1 K1 F2 159.17(18) 102_565 101_554
F1 K1 F2 159.17(18) 102_565 104_556
F1 K1 F2 159.17(19) 102_565 117_455
F1 K1 F2 159.17(19) 102_565 120_655
F1 K1 F2 69.2(5) 102_565 153_545
F1 K1 F2 69.2(5) 102_565 154_645
F1 K1 F2 110.8(5) 102_565 155_665
F1 K1 F2 110.8(5) 102_565 156_565
F1 K1 F2 90.0(5) 102_565 161_554
F1 K1 F2 90.0(5) 102_565 162_654
F1 K1 F2 90.0(5) 102_565 163_656
F1 K1 F2 90.0(5) 102_565 164_556
F1 K1 F1 180.0000(8) 153_555 154_655
F1 K1 F2 110.8(7) 153_555 49_455
F1 K1 F2 110.8(7) 153_555 50_456
F1 K1 F2 69.2(5) 153_555 51_656
F1 K1 F2 69.2(5) 153_555 52_655
F1 K1 F2 90.0(6) 153_555 61_545
F1 K1 F2 90.0(6) 153_555 62_546
F1 K1 F2 90.0(6) 153_555 63_566
F1 K1 F2 90.0(6) 153_555 64_565
F1 K1 F2 90.0(4) 153_555 101_554
F1 K1 F2 90.0(4) 153_555 102_564
F1 K1 F2 90.0(4) 153_555 103_566
F1 K1 F2 90.0(4) 153_555 104_556
F1 K1 F2 110.8(5) 153_555 117_455
F1 K1 F2 110.8(5) 153_555 118_465
F1 K1 F2 69.2(3) 153_555 119_665
F1 K1 F2 69.2(3) 153_555 120_655
F1 K1 F2 159.2(8) 153_555 154_645
F1 K1 F2 159.2(8) 153_555 155_665
F1 K1 F2 159.2(8) 153_555 162_654
F1 K1 F2 159.2(8) 153_555 163_656
F1 K1 F2 69.2(5) 154_655 49_455
F1 K1 F2 69.2(5) 154_655 50_456
F1 K1 F2 110.8(7) 154_655 51_656
F1 K1 F2 110.8(7) 154_655 52_655
F1 K1 F2 90.0(6) 154_655 61_545
F1 K1 F2 90.0(6) 154_655 62_546
F1 K1 F2 90.0(6) 154_655 63_566
F1 K1 F2 90.0(6) 154_655 64_565
F1 K1 F2 90.0(4) 154_655 101_554
F1 K1 F2 90.0(4) 154_655 102_564
F1 K1 F2 90.0(4) 154_655 103_566
F1 K1 F2 90.0(4) 154_655 104_556
F1 K1 F2 69.2(3) 154_655 117_455
F1 K1 F2 69.2(3) 154_655 118_465
F1 K1 F2 110.8(5) 154_655 119_665
F1 K1 F2 110.8(5) 154_655 120_655
F1 K1 F2 159.2(8) 154_655 153_545
F1 K1 F2 159.2(8) 154_655 156_565
F1 K1 F2 159.2(8) 154_655 161_554
F1 K1 F2 159.2(8) 154_655 164_556
F2 K1 F2 138.3(7) 49_455 50_456
F2 K1 F2 180.0(8) 49_455 51_656
F2 K1 F2 150.9(7) 49_455 62_546
F2 K1 F2 150.9(7) 49_455 63_566
F2 K1 F2 109.4(6) 49_455 101_554
F2 K1 F2 109.4(6) 49_455 102_564
F2 K1 F2 70.6(4) 49_455 103_566
F2 K1 F2 70.6(4) 49_455 104_556
F2 K1 F2 82.7(4) 49_455 117_455
F2 K1 F2 82.7(4) 49_455 118_465
F2 K1 F2 97.3(6) 49_455 119_665
F2 K1 F2 97.3(6) 49_455 120_655
F2 K1 F2 109.4(9) 49_455 153_545
F2 K1 F2 70.6(6) 49_455 154_645
F2 K1 F2 70.6(6) 49_455 155_665
F2 K1 F2 109.4(9) 49_455 156_565
F2 K1 F2 131.7(9) 49_455 161_554
F2 K1 F2 90.0(7) 49_455 162_654
F2 K1 F2 48.3(6) 49_455 163_656
F2 K1 F2 90.0(8) 49_455 164_556
F2 K1 F2 180.0(8) 50_456 52_655
F2 K1 F2 150.9(7) 50_456 61_545
F2 K1 F2 150.9(7) 50_456 64_565
F2 K1 F2 70.6(4) 50_456 101_554
F2 K1 F2 70.6(4) 50_456 102_564
F2 K1 F2 109.4(6) 50_456 103_566
F2 K1 F2 109.4(6) 50_456 104_556
F2 K1 F2 82.7(4) 50_456 117_455
F2 K1 F2 82.7(4) 50_456 118_465
F2 K1 F2 97.3(6) 50_456 119_665
F2 K1 F2 97.3(6) 50_456 120_655
F2 K1 F2 109.4(9) 50_456 153_545
F2 K1 F2 70.6(6) 50_456 154_645
F2 K1 F2 70.6(6) 50_456 155_665
F2 K1 F2 109.4(9) 50_456 156_565
F2 K1 F2 90.0(8) 50_456 161_554
F2 K1 F2 48.3(6) 50_456 162_654
F2 K1 F2 90.0(7) 50_456 163_656
F2 K1 F2 131.7(9) 50_456 164_556
F2 K1 F2 138.3(7) 51_656 52_655
F2 K1 F2 150.9(7) 51_656 61_545
F2 K1 F2 150.9(7) 51_656 64_565
F2 K1 F2 70.6(4) 51_656 101_554
F2 K1 F2 70.6(4) 51_656 102_564
F2 K1 F2 109.4(6) 51_656 103_566
F2 K1 F2 109.4(6) 51_656 104_556
F2 K1 F2 97.3(6) 51_656 117_455
F2 K1 F2 97.3(6) 51_656 118_465
F2 K1 F2 82.7(4) 51_656 119_665
F2 K1 F2 82.7(4) 51_656 120_655
F2 K1 F2 70.6(6) 51_656 153_545
F2 K1 F2 109.4(9) 51_656 154_645
F2 K1 F2 109.4(9) 51_656 155_665
F2 K1 F2 70.6(6) 51_656 156_565
F2 K1 F2 48.3(6) 51_656 161_554
F2 K1 F2 90.0(8) 51_656 162_654
F2 K1 F2 131.7(9) 51_656 163_656
F2 K1 F2 90.0(7) 51_656 164_556
F2 K1 F2 150.9(7) 52_655 62_546
F2 K1 F2 150.9(7) 52_655 63_566
F2 K1 F2 109.4(6) 52_655 101_554
F2 K1 F2 109.4(6) 52_655 102_564
F2 K1 F2 70.6(4) 52_655 103_566
F2 K1 F2 70.6(4) 52_655 104_556
F2 K1 F2 97.3(6) 52_655 117_455
F2 K1 F2 97.3(6) 52_655 118_465
F2 K1 F2 82.7(4) 52_655 119_665
F2 K1 F2 82.7(4) 52_655 120_655
F2 K1 F2 70.6(6) 52_655 153_545
F2 K1 F2 109.4(9) 52_655 154_645
F2 K1 F2 109.4(9) 52_655 155_665
F2 K1 F2 70.6(6) 52_655 156_565
F2 K1 F2 90.0(7) 52_655 161_554
F2 K1 F2 131.7(9) 52_655 162_654
F2 K1 F2 90.0(8) 52_655 163_656
F2 K1 F2 48.3(6) 52_655 164_556
F2 K1 F2 138.3(7) 61_545 62_546
F2 K1 F2 180.0(7) 61_545 63_566
F2 K1 F2 131.7(5) 61_545 101_554
F2 K1 F2 90.0(5) 61_545 102_564
F2 K1 F2 48.3(3) 61_545 103_566
F2 K1 F2 90.0(3) 61_545 104_556
F2 K1 F2 109.4(5) 61_545 117_455
F2 K1 F2 70.6(5) 61_545 118_465
F2 K1 F2 70.6(5) 61_545 119_665
F2 K1 F2 109.4(5) 61_545 120_655
F2 K1 F2 82.7(7) 61_545 153_545
F2 K1 F2 82.7(7) 61_545 154_645
F2 K1 F2 97.3(7) 61_545 155_665
F2 K1 F2 97.3(7) 61_545 156_565
F2 K1 F2 109.4(8) 61_545 161_554
F2 K1 F2 109.4(8) 61_545 162_654
F2 K1 F2 70.6(7) 61_545 163_656
F2 K1 F2 70.6(7) 61_545 164_556
F2 K1 F2 180.0(7) 62_546 64_565
F2 K1 F2 90.0(3) 62_546 101_554
F2 K1 F2 48.3(3) 62_546 102_564
F2 K1 F2 90.0(5) 62_546 103_566
F2 K1 F2 131.7(5) 62_546 104_556
F2 K1 F2 109.4(5) 62_546 117_455
F2 K1 F2 70.6(5) 62_546 118_465
F2 K1 F2 70.6(5) 62_546 119_665
F2 K1 F2 109.4(5) 62_546 120_655
F2 K1 F2 82.7(7) 62_546 153_545
F2 K1 F2 82.7(7) 62_546 154_645
F2 K1 F2 97.3(7) 62_546 155_665
F2 K1 F2 97.3(7) 62_546 156_565
F2 K1 F2 70.6(7) 62_546 161_554
F2 K1 F2 70.6(7) 62_546 162_654
F2 K1 F2 109.4(8) 62_546 163_656
F2 K1 F2 109.4(8) 62_546 164_556
F2 K1 F2 138.3(7) 63_566 64_565
F2 K1 F2 48.3(3) 63_566 101_554
F2 K1 F2 90.0(3) 63_566 102_564
F2 K1 F2 131.7(5) 63_566 103_566
F2 K1 F2 90.0(5) 63_566 104_556
F2 K1 F2 70.6(5) 63_566 117_455
F2 K1 F2 109.4(5) 63_566 118_465
F2 K1 F2 109.4(5) 63_566 119_665
F2 K1 F2 70.6(5) 63_566 120_655
F2 K1 F2 97.3(7) 63_566 153_545
F2 K1 F2 97.3(7) 63_566 154_645
F2 K1 F2 82.7(7) 63_566 155_665
F2 K1 F2 82.7(7) 63_566 156_565
F2 K1 F2 70.6(7) 63_566 161_554
F2 K1 F2 70.6(7) 63_566 162_654
F2 K1 F2 109.4(8) 63_566 163_656
F2 K1 F2 109.4(8) 63_566 164_556
F2 K1 F2 90.0(5) 64_565 101_554
F2 K1 F2 131.7(5) 64_565 102_564
F2 K1 F2 90.0(3) 64_565 103_566
F2 K1 F2 48.3(3) 64_565 104_556
F2 K1 F2 70.6(5) 64_565 117_455
F2 K1 F2 109.4(5) 64_565 118_465
F2 K1 F2 109.4(5) 64_565 119_665
F2 K1 F2 70.6(5) 64_565 120_655
F2 K1 F2 97.3(7) 64_565 153_545
F2 K1 F2 97.3(7) 64_565 154_645
F2 K1 F2 82.7(7) 64_565 155_665
F2 K1 F2 82.7(7) 64_565 156_565
F2 K1 F2 109.4(8) 64_565 161_554
F2 K1 F2 109.4(8) 64_565 162_654
F2 K1 F2 70.6(7) 64_565 163_656
F2 K1 F2 70.6(7) 64_565 164_556
F2 K1 F2 138.34(12) 101_554 102_564
F2 K1 F2 180.0(3) 101_554 103_566
F2 K1 F2 150.9(3) 101_554 118_465
F2 K1 F2 150.9(3) 101_554 119_665
F2 K1 F2 109.4(6) 101_554 153_545
F2 K1 F2 109.4(6) 101_554 154_645
F2 K1 F2 70.6(6) 101_554 155_665
F2 K1 F2 70.6(6) 101_554 156_565
F2 K1 F2 82.7(6) 101_554 161_554
F2 K1 F2 82.7(6) 101_554 162_654
F2 K1 F2 97.3(7) 101_554 163_656
F2 K1 F2 97.3(7) 101_554 164_556
F2 K1 F2 180.0(3) 102_564 104_556
F2 K1 F2 150.9(3) 102_564 117_455
F2 K1 F2 150.9(3) 102_564 120_655
F2 K1 F2 70.6(6) 102_564 153_545
F2 K1 F2 70.6(6) 102_564 154_645
F2 K1 F2 109.4(6) 102_564 155_665
F2 K1 F2 109.4(6) 102_564 156_565
F2 K1 F2 82.7(6) 102_564 161_554
F2 K1 F2 82.7(6) 102_564 162_654
F2 K1 F2 97.3(7) 102_564 163_656
F2 K1 F2 97.3(7) 102_564 164_556
F2 K1 F2 138.34(12) 103_566 104_556
F2 K1 F2 150.9(3) 103_566 117_455
F2 K1 F2 150.9(3) 103_566 120_655
F2 K1 F2 70.6(6) 103_566 153_545
F2 K1 F2 70.6(6) 103_566 154_645
F2 K1 F2 109.4(6) 103_566 155_665
F2 K1 F2 109.4(6) 103_566 156_565
F2 K1 F2 97.3(7) 103_566 161_554
F2 K1 F2 97.3(7) 103_566 162_654
F2 K1 F2 82.7(6) 103_566 163_656
F2 K1 F2 82.7(6) 103_566 164_556
F2 K1 F2 150.9(3) 104_556 118_465
F2 K1 F2 150.9(3) 104_556 119_665
F2 K1 F2 109.4(6) 104_556 153_545
F2 K1 F2 109.4(6) 104_556 154_645
F2 K1 F2 70.6(6) 104_556 155_665
F2 K1 F2 70.6(6) 104_556 156_565
F2 K1 F2 97.3(7) 104_556 161_554
F2 K1 F2 97.3(7) 104_556 162_654
F2 K1 F2 82.7(6) 104_556 163_656
F2 K1 F2 82.7(6) 104_556 164_556
F2 K1 F2 138.34(19) 117_455 118_465
F2 K1 F2 180.0(4) 117_455 119_665
F2 K1 F2 131.7(8) 117_455 153_545
F2 K1 F2 90.0(5) 117_455 154_645
F2 K1 F2 48.3(5) 117_455 155_665
F2 K1 F2 90.0(8) 117_455 156_565
F2 K1 F2 109.4(8) 117_455 161_554
F2 K1 F2 70.6(5) 117_455 162_654
F2 K1 F2 70.6(5) 117_455 163_656
F2 K1 F2 109.4(8) 117_455 164_556
F2 K1 F2 180.0(4) 118_465 120_655
F2 K1 F2 90.0(8) 118_465 153_545
F2 K1 F2 48.3(5) 118_465 154_645
F2 K1 F2 90.0(5) 118_465 155_665
F2 K1 F2 131.7(8) 118_465 156_565
F2 K1 F2 109.4(8) 118_465 161_554
F2 K1 F2 70.6(5) 118_465 162_654
F2 K1 F2 70.6(5) 118_465 163_656
F2 K1 F2 109.4(8) 118_465 164_556
F2 K1 F2 138.34(19) 119_665 120_655
F2 K1 F2 48.3(5) 119_665 153_545
F2 K1 F2 90.0(8) 119_665 154_645
F2 K1 F2 131.7(8) 119_665 155_665
F2 K1 F2 90.0(5) 119_665 156_565
F2 K1 F2 70.6(5) 119_665 161_554
F2 K1 F2 109.4(8) 119_665 162_654
F2 K1 F2 109.4(8) 119_665 163_656
F2 K1 F2 70.6(5) 119_665 164_556
F2 K1 F2 90.0(5) 120_655 153_545
F2 K1 F2 131.7(8) 120_655 154_645
F2 K1 F2 90.0(8) 120_655 155_665
F2 K1 F2 48.3(5) 120_655 156_565
F2 K1 F2 70.6(5) 120_655 161_554
F2 K1 F2 109.4(8) 120_655 162_654
F2 K1 F2 109.4(8) 120_655 163_656
F2 K1 F2 70.6(5) 120_655 164_556
F2 K1 F2 138.3(11) 153_545 154_645
F2 K1 F2 180.0(11) 153_545 155_665
F2 K1 F2 150.9(11) 153_545 162_654
F2 K1 F2 150.9(11) 153_545 163_656
F2 K1 F2 180.0(11) 154_645 156_565
F2 K1 F2 150.9(11) 154_645 161_554
F2 K1 F2 150.9(11) 154_645 164_556
F2 K1 F2 138.3(11) 155_665 156_565
F2 K1 F2 150.9(11) 155_665 161_554
F2 K1 F2 150.9(11) 155_665 164_556
F2 K1 F2 150.9(11) 156_565 162_654
F2 K1 F2 150.9(11) 156_565 163_656
F2 K1 F2 138.3(11) 161_554 162_654
F2 K1 F2 180.0(11) 161_554 163_656
F2 K1 F2 180.0(11) 162_654 164_556
F2 K1 F2 138.3(11) 163_656 164_556
F1 K2 F1 50.9(3) 2_556 6_565
F1 K2 F1 50.9(3) 2_556 10_655
F1 K2 F1 168.98(4) 2_556 50_556
F1 K2 F1 119.7(3) 2_556 53_545
F1 K2 F1 119.7(3) 2_556 57_455
F1 K2 F1 90.53(8) 2_556 97_554
F1 K2 F1 119.7(4) 2_556 102_565
F1 K2 F1 68.9(4) 2_556 105_455
F1 K2 F1 90.53(8) 2_556 145_554
F1 K2 F1 68.9(4) 2_556 149_545
F1 K2 F1 119.7(4) 2_556 154_655
F1 K2 F2 58.7(4) 2_556 11_665
F1 K2 F2 58.7(4) 2_556 23_665
F1 K2 F2 159.4(5) 2_556 50_456
F1 K2 F2 131.1(7) 2_556 56_546
F1 K2 F2 110.7(5) 2_556 57_445
F1 K2 F2 159.4(7) 2_556 62_546
F1 K2 F2 131.1(4) 2_556 68_456
F1 K2 F2 110.7(6) 2_556 69_445
F1 K2 F2 75.2(5) 2_556 97_454
F1 K2 F2 124.0(7) 2_556 102_564
F1 K2 F2 80.6(5) 2_556 108_465
F1 K2 F2 106.3(7) 2_556 112_564
F1 K2 F2 62.2(4) 2_556 113_454
F1 K2 F2 109.2(6) 2_556 118_465
F1 K2 F2 106.3(2) 2_556 148_654
F1 K2 F2 62.2(4) 2_556 149_544
F1 K2 F2 109.2(5) 2_556 154_645
F1 K2 F2 75.2(4) 2_556 157_544
F1 K2 F2 124.0(3) 2_556 162_654
F1 K2 F2 80.6(5) 2_556 168_645
F1 K2 F1 50.9(3) 6_565 10_655
F1 K2 F1 119.7(3) 6_565 50_556
F1 K2 F1 90.5(3) 6_565 53_545
F1 K2 F1 68.9(3) 6_565 57_455
F1 K2 F1 119.7(4) 6_565 97_554
F1 K2 F1 169.0(6) 6_565 102_565
F1 K2 F1 119.7(6) 6_565 105_455
F1 K2 F1 68.9(4) 6_565 145_554
F1 K2 F1 90.5(6) 6_565 149_545
F1 K2 F1 119.7(6) 6_565 154_655
F1 K2 F2 58.7(4) 6_565 3_656
F1 K2 F2 58.7(4) 6_565 19_656
F1 K2 F2 109.2(6) 6_565 50_456
F1 K2 F2 106.3(7) 6_565 56_546
F1 K2 F2 62.2(4) 6_565 57_445
F1 K2 F2 124.0(7) 6_565 62_546
F1 K2 F2 80.6(4) 6_565 68_456
F1 K2 F2 75.2(6) 6_565 69_445
F1 K2 F2 110.7(6) 6_565 97_454
F1 K2 F2 159.4(8) 6_565 102_564
F1 K2 F2 131.1(7) 6_565 108_465
F1 K2 F2 131.1(8) 6_565 112_564
F1 K2 F2 110.7(6) 6_565 113_454
F1 K2 F2 159.4(8) 6_565 118_465
F1 K2 F2 80.6(5) 6_565 148_654
F1 K2 F2 75.2(6) 6_565 149_544
F1 K2 F2 124.0(7) 6_565 154_645
F1 K2 F2 62.2(5) 6_565 157_544
F1 K2 F2 109.2(6) 6_565 162_654
F1 K2 F2 106.3(7) 6_565 168_645
F1 K2 F1 119.7(3) 10_655 50_556
F1 K2 F1 68.9(3) 10_655 53_545
F1 K2 F1 90.5(3) 10_655 57_455
F1 K2 F1 68.9(4) 10_655 97_554
F1 K2 F1 119.7(6) 10_655 102_565
F1 K2 F1 90.5(6) 10_655 105_455
F1 K2 F1 119.7(4) 10_655 145_554
F1 K2 F1 119.7(6) 10_655 149_545
F1 K2 F1 169.0(6) 10_655 154_655
F1 K2 F2 58.7(5) 10_655 7_566
F1 K2 F2 58.7(5) 10_655 15_566
F1 K2 F2 124.0(4) 10_655 50_456
F1 K2 F2 80.6(5) 10_655 56_546
F1 K2 F2 75.2(3) 10_655 57_445
F1 K2 F2 109.2(6) 10_655 62_546
F1 K2 F2 106.3(3) 10_655 68_456
F1 K2 F2 62.2(4) 10_655 69_445
F1 K2 F2 62.2(5) 10_655 97_454
F1 K2 F2 109.2(7) 10_655 102_564
F1 K2 F2 106.3(7) 10_655 108_465
F1 K2 F2 80.6(6) 10_655 112_564
F1 K2 F2 75.2(5) 10_655 113_454
F1 K2 F2 124.0(7) 10_655 118_465
F1 K2 F2 131.1(5) 10_655 148_654
F1 K2 F2 110.7(7) 10_655 149_544
F1 K2 F2 159.4(7) 10_655 154_645
F1 K2 F2 110.7(6) 10_655 157_544
F1 K2 F2 159.4(5) 10_655 162_654
F1 K2 F2 131.1(7) 10_655 168_645
F1 K2 F1 50.9(3) 50_556 53_545
F1 K2 F1 50.9(3) 50_556 57_455
F1 K2 F1 90.53(8) 50_556 97_554
F1 K2 F1 68.9(4) 50_556 102_565
F1 K2 F1 119.7(4) 50_556 105_455
F1 K2 F1 90.53(8) 50_556 145_554
F1 K2 F1 119.7(4) 50_556 149_545
F1 K2 F1 68.9(4) 50_556 154_655
F1 K2 F2 159.4(5) 50_556 3_656
F1 K2 F2 131.1(7) 50_556 7_566
F1 K2 F2 110.7(5) 50_556 11_665
F1 K2 F2 159.4(7) 50_556 15_566
F1 K2 F2 131.1(4) 50_556 19_656
F1 K2 F2 110.7(6) 50_556 23_665
F1 K2 F2 58.7(4) 50_556 57_445
F1 K2 F2 58.7(4) 50_556 69_445
F1 K2 F2 106.3(2) 50_556 97_454
F1 K2 F2 62.2(4) 50_556 102_564
F1 K2 F2 109.2(5) 50_556 108_465
F1 K2 F2 75.2(4) 50_556 112_564
F1 K2 F2 124.0(3) 50_556 113_454
F1 K2 F2 80.6(5) 50_556 118_465
F1 K2 F2 75.2(5) 50_556 148_654
F1 K2 F2 124.0(7) 50_556 149_544
F1 K2 F2 80.6(5) 50_556 154_645
F1 K2 F2 106.3(7) 50_556 157_544
F1 K2 F2 62.2(4) 50_556 162_654
F1 K2 F2 109.2(6) 50_556 168_645
F1 K2 F1 50.9(3) 53_545 57_455
F1 K2 F1 68.9(4) 53_545 97_554
F1 K2 F1 90.5(6) 53_545 102_565
F1 K2 F1 119.7(6) 53_545 105_455
F1 K2 F1 119.7(4) 53_545 145_554
F1 K2 F1 169.0(6) 53_545 149_545
F1 K2 F1 119.7(6) 53_545 154_655
F1 K2 F2 109.2(6) 53_545 3_656
F1 K2 F2 106.3(7) 53_545 7_566
F1 K2 F2 62.2(4) 53_545 11_665
F1 K2 F2 124.0(7) 53_545 15_566
F1 K2 F2 80.6(4) 53_545 19_656
F1 K2 F2 75.2(6) 53_545 23_665
F1 K2 F2 58.7(4) 53_545 50_456
F1 K2 F2 58.7(4) 53_545 68_456
F1 K2 F2 80.6(5) 53_545 97_454
F1 K2 F2 75.2(6) 53_545 102_564
F1 K2 F2 124.0(7) 53_545 108_465
F1 K2 F2 62.2(5) 53_545 112_564
F1 K2 F2 109.2(6) 53_545 113_454
F1 K2 F2 106.3(7) 53_545 118_465
F1 K2 F2 110.7(6) 53_545 148_654
F1 K2 F2 159.4(8) 53_545 149_544
F1 K2 F2 131.1(7) 53_545 154_645
F1 K2 F2 131.1(8) 53_545 157_544
F1 K2 F2 110.7(6) 53_545 162_654
F1 K2 F2 159.4(8) 53_545 168_645
F1 K2 F1 119.7(4) 57_455 97_554
F1 K2 F1 119.7(6) 57_455 102_565
F1 K2 F1 169.0(6) 57_455 105_455
F1 K2 F1 68.9(4) 57_455 145_554
F1 K2 F1 119.7(6) 57_455 149_545
F1 K2 F1 90.5(6) 57_455 154_655
F1 K2 F2 124.0(4) 57_455 3_656
F1 K2 F2 80.6(5) 57_455 7_566
F1 K2 F2 75.2(3) 57_455 11_665
F1 K2 F2 109.2(6) 57_455 15_566
F1 K2 F2 106.3(3) 57_455 19_656
F1 K2 F2 62.2(4) 57_455 23_665
F1 K2 F2 58.7(5) 57_455 56_546
F1 K2 F2 58.7(5) 57_455 62_546
F1 K2 F2 131.1(5) 57_455 97_454
F1 K2 F2 110.7(7) 57_455 102_564
F1 K2 F2 159.4(7) 57_455 108_465
F1 K2 F2 110.7(6) 57_455 112_564
F1 K2 F2 159.4(5) 57_455 113_454
F1 K2 F2 131.1(7) 57_455 118_465
F1 K2 F2 62.2(5) 57_455 148_654
F1 K2 F2 109.2(7) 57_455 149_544
F1 K2 F2 106.3(7) 57_455 154_645
F1 K2 F2 80.6(6) 57_455 157_544
F1 K2 F2 75.2(5) 57_455 162_654
F1 K2 F2 124.0(7) 57_455 168_645
F1 K2 F1 50.9(3) 97_554 102_565
F1 K2 F1 50.9(3) 97_554 105_455
F1 K2 F1 168.98(4) 97_554 145_554
F1 K2 F1 119.7(3) 97_554 149_545
F1 K2 F1 119.7(3) 97_554 154_655
F1 K2 F2 75.2(5) 97_554 3_656
F1 K2 F2 124.0(7) 97_554 7_566
F1 K2 F2 80.6(5) 97_554 11_665
F1 K2 F2 106.3(7) 97_554 15_566
F1 K2 F2 62.2(4) 97_554 19_656
F1 K2 F2 109.2(6) 97_554 23_665
F1 K2 F2 106.3(2) 97_554 50_456
F1 K2 F2 62.2(4) 97_554 56_546
F1 K2 F2 109.2(5) 97_554 57_445
F1 K2 F2 75.2(4) 97_554 62_546
F1 K2 F2 124.0(3) 97_554 68_456
F1 K2 F2 80.6(5) 97_554 69_445
F1 K2 F2 58.7(4) 97_554 108_465
F1 K2 F2 58.7(4) 97_554 118_465
F1 K2 F2 159.4(5) 97_554 148_654
F1 K2 F2 131.1(7) 97_554 149_544
F1 K2 F2 110.7(5) 97_554 154_645
F1 K2 F2 159.4(7) 97_554 157_544
F1 K2 F2 131.1(4) 97_554 162_654
F1 K2 F2 110.7(6) 97_554 168_645
F1 K2 F1 50.9(3) 102_565 105_455
F1 K2 F1 119.7(3) 102_565 145_554
F1 K2 F1 90.5(3) 102_565 149_545
F1 K2 F1 68.9(3) 102_565 154_655
F1 K2 F2 110.7(6) 102_565 3_656
F1 K2 F2 159.4(8) 102_565 7_566
F1 K2 F2 131.1(7) 102_565 11_665
F1 K2 F2 131.1(8) 102_565 15_566
F1 K2 F2 110.7(6) 102_565 19_656
F1 K2 F2 159.4(8) 102_565 23_665
F1 K2 F2 80.6(5) 102_565 50_456
F1 K2 F2 75.2(6) 102_565 56_546
F1 K2 F2 124.0(7) 102_565 57_445
F1 K2 F2 62.2(5) 102_565 62_546
F1 K2 F2 109.2(6) 102_565 68_456
F1 K2 F2 106.3(7) 102_565 69_445
F1 K2 F2 58.7(4) 102_565 97_454
F1 K2 F2 58.7(4) 102_565 113_454
F1 K2 F2 109.2(6) 102_565 148_654
F1 K2 F2 106.3(7) 102_565 149_544
F1 K2 F2 62.2(4) 102_565 154_645
F1 K2 F2 124.0(7) 102_565 157_544
F1 K2 F2 80.6(4) 102_565 162_654
F1 K2 F2 75.2(6) 102_565 168_645
F1 K2 F1 119.7(3) 105_455 145_554
F1 K2 F1 68.9(3) 105_455 149_545
F1 K2 F1 90.5(3) 105_455 154_655
F1 K2 F2 62.2(5) 105_455 3_656
F1 K2 F2 109.2(7) 105_455 7_566
F1 K2 F2 106.3(7) 105_455 11_665
F1 K2 F2 80.6(6) 105_455 15_566
F1 K2 F2 75.2(5) 105_455 19_656
F1 K2 F2 124.0(7) 105_455 23_665
F1 K2 F2 131.1(5) 105_455 50_456
F1 K2 F2 110.7(7) 105_455 56_546
F1 K2 F2 159.4(7) 105_455 57_445
F1 K2 F2 110.7(6) 105_455 62_546
F1 K2 F2 159.4(5) 105_455 68_456
F1 K2 F2 131.1(7) 105_455 69_445
F1 K2 F2 58.7(5) 105_455 102_564
F1 K2 F2 58.7(5) 105_455 112_564
F1 K2 F2 124.0(4) 105_455 148_654
F1 K2 F2 80.6(5) 105_455 149_544
F1 K2 F2 75.2(3) 105_455 154_645
F1 K2 F2 109.2(6) 105_455 157_544
F1 K2 F2 106.3(3) 105_455 162_654
F1 K2 F2 62.2(4) 105_455 168_645
F1 K2 F1 50.9(3) 145_554 149_545
F1 K2 F1 50.9(3) 145_554 154_655
F1 K2 F2 106.3(2) 145_554 3_656
F1 K2 F2 62.2(4) 145_554 7_566
F1 K2 F2 109.2(5) 145_554 11_665
F1 K2 F2 75.2(4) 145_554 15_566
F1 K2 F2 124.0(3) 145_554 19_656
F1 K2 F2 80.6(5) 145_554 23_665
F1 K2 F2 75.2(5) 145_554 50_456
F1 K2 F2 124.0(7) 145_554 56_546
F1 K2 F2 80.6(5) 145_554 57_445
F1 K2 F2 106.3(7) 145_554 62_546
F1 K2 F2 62.2(4) 145_554 68_456
F1 K2 F2 109.2(6) 145_554 69_445
F1 K2 F2 159.4(5) 145_554 97_454
F1 K2 F2 131.1(7) 145_554 102_564
F1 K2 F2 110.7(5) 145_554 108_465
F1 K2 F2 159.4(7) 145_554 112_564
F1 K2 F2 131.1(4) 145_554 113_454
F1 K2 F2 110.7(6) 145_554 118_465
F1 K2 F2 58.7(4) 145_554 154_645
F1 K2 F2 58.7(4) 145_554 168_645
F1 K2 F1 50.9(3) 149_545 154_655
F1 K2 F2 80.6(5) 149_545 3_656
F1 K2 F2 75.2(6) 149_545 7_566
F1 K2 F2 124.0(7) 149_545 11_665
F1 K2 F2 62.2(5) 149_545 15_566
F1 K2 F2 109.2(6) 149_545 19_656
F1 K2 F2 106.3(7) 149_545 23_665
F1 K2 F2 110.7(6) 149_545 50_456
F1 K2 F2 159.4(8) 149_545 56_546
F1 K2 F2 131.1(7) 149_545 57_445
F1 K2 F2 131.1(8) 149_545 62_546
F1 K2 F2 110.7(6) 149_545 68_456
F1 K2 F2 159.4(8) 149_545 69_445
F1 K2 F2 109.2(6) 149_545 97_454
F1 K2 F2 106.3(7) 149_545 102_564
F1 K2 F2 62.2(4) 149_545 108_465
F1 K2 F2 124.0(7) 149_545 112_564
F1 K2 F2 80.6(4) 149_545 113_454
F1 K2 F2 75.2(6) 149_545 118_465
F1 K2 F2 58.7(4) 149_545 148_654
F1 K2 F2 58.7(4) 149_545 162_654
F1 K2 F2 131.1(5) 154_655 3_656
F1 K2 F2 110.7(7) 154_655 7_566
F1 K2 F2 159.4(7) 154_655 11_665
F1 K2 F2 110.7(6) 154_655 15_566
F1 K2 F2 159.4(5) 154_655 19_656
F1 K2 F2 131.1(7) 154_655 23_665
F1 K2 F2 62.2(5) 154_655 50_456
F1 K2 F2 109.2(7) 154_655 56_546
F1 K2 F2 106.3(7) 154_655 57_445
F1 K2 F2 80.6(6) 154_655 62_546
F1 K2 F2 75.2(5) 154_655 68_456
F1 K2 F2 124.0(7) 154_655 69_445
F1 K2 F2 124.0(4) 154_655 97_454
F1 K2 F2 80.6(5) 154_655 102_564
F1 K2 F2 75.2(3) 154_655 108_465
F1 K2 F2 109.2(6) 154_655 112_564
F1 K2 F2 106.3(3) 154_655 113_454
F1 K2 F2 62.2(4) 154_655 118_465
F1 K2 F2 58.7(5) 154_655 149_544
F1 K2 F2 58.7(5) 154_655 157_544
F2 K2 F2 53.1(5) 3_656 7_566
F2 K2 F2 53.1(4) 3_656 11_665
F2 K2 F2 62.1(4) 3_656 23_665
F2 K2 F2 164.5(6) 3_656 50_456
F2 K2 F2 118.0(9) 3_656 56_546
F2 K2 F2 111.5(5) 3_656 57_445
F2 K2 F2 145.0(9) 3_656 62_546
F2 K2 F2 138.4(4) 3_656 68_456
F2 K2 F2 103.6(7) 3_656 69_445
F2 K2 F2 60.4(6) 3_656 97_454
F2 K2 F2 111.5(9) 3_656 102_564
F2 K2 F2 76.3(6) 3_656 108_465
F2 K2 F2 91.0(9) 3_656 112_564
F2 K2 F2 51.9(5) 3_656 113_454
F2 K2 F2 103.6(7) 3_656 118_465
F2 K2 F2 122.1(3) 3_656 148_654
F2 K2 F2 76.3(5) 3_656 149_544
F2 K2 F2 118.0(5) 3_656 154_645
F2 K2 F2 91.0(5) 3_656 157_544
F2 K2 F2 138.4(4) 3_656 162_654
F2 K2 F2 90.0(5) 3_656 168_645
F2 K2 F2 53.1(6) 7_566 11_665
F2 K2 F2 62.1(6) 7_566 19_656
F2 K2 F2 118.0(9) 7_566 50_456
F2 K2 F2 122.1(11) 7_566 56_546
F2 K2 F2 76.3(7) 7_566 57_445
F2 K2 F2 138.4(11) 7_566 62_546
F2 K2 F2 90.0(7) 7_566 68_456
F2 K2 F2 91.0(9) 7_566 69_445
F2 K2 F2 111.5(9) 7_566 97_454
F2 K2 F2 164.5(12) 7_566 102_564
F2 K2 F2 118.0(9) 7_566 108_465
F2 K2 F2 138.4(11) 7_566 112_564
F2 K2 F2 103.6(8) 7_566 113_454
F2 K2 F2 145.0(10) 7_566 118_465
F2 K2 F2 76.3(5) 7_566 148_654
F2 K2 F2 60.4(6) 7_566 149_544
F2 K2 F2 111.5(8) 7_566 154_645
F2 K2 F2 51.9(5) 7_566 157_544
F2 K2 F2 103.6(7) 7_566 162_654
F2 K2 F2 91.0(7) 7_566 168_645
F2 K2 F2 62.1(6) 11_665 15_566
F2 K2 F2 111.5(5) 11_665 50_456
F2 K2 F2 76.3(7) 11_665 56_546
F2 K2 F2 60.4(4) 11_665 57_445
F2 K2 F2 103.6(7) 11_665 62_546
F2 K2 F2 91.0(3) 11_665 68_456
F2 K2 F2 51.9(5) 11_665 69_445
F2 K2 F2 76.3(6) 11_665 97_454
F2 K2 F2 118.0(9) 11_665 102_564
F2 K2 F2 122.1(7) 11_665 108_465
F2 K2 F2 90.0(8) 11_665 112_564
F2 K2 F2 91.0(6) 11_665 113_454
F2 K2 F2 138.4(8) 11_665 118_465
F2 K2 F2 118.0(5) 11_665 148_654
F2 K2 F2 111.5(8) 11_665 149_544
F2 K2 F2 164.5(7) 11_665 154_645
F2 K2 F2 103.6(7) 11_665 157_544
F2 K2 F2 145.0(6) 11_665 162_654
F2 K2 F2 138.4(8) 11_665 168_645
F2 K2 F2 53.1(6) 15_566 19_656
F2 K2 F2 53.1(6) 15_566 23_665
F2 K2 F2 145.0(9) 15_566 50_456
F2 K2 F2 138.4(11) 15_566 56_546
F2 K2 F2 103.6(7) 15_566 57_445
F2 K2 F2 164.5(11) 15_566 62_546
F2 K2 F2 118.0(7) 15_566 68_456
F2 K2 F2 111.5(9) 15_566 69_445
F2 K2 F2 91.0(9) 15_566 97_454
F2 K2 F2 138.4(11) 15_566 102_564
F2 K2 F2 90.0(8) 15_566 108_465
F2 K2 F2 122.1(11) 15_566 112_564
F2 K2 F2 76.3(7) 15_566 113_454
F2 K2 F2 118.0(10) 15_566 118_465
F2 K2 F2 91.0(5) 15_566 148_654
F2 K2 F2 51.9(5) 15_566 149_544
F2 K2 F2 103.6(7) 15_566 154_645
F2 K2 F2 60.4(5) 15_566 157_544
F2 K2 F2 111.5(6) 15_566 162_654
F2 K2 F2 76.3(6) 15_566 168_645
F2 K2 F2 53.1(4) 19_656 23_665
F2 K2 F2 138.4(4) 19_656 50_456
F2 K2 F2 90.0(7) 19_656 56_546
F2 K2 F2 91.0(3) 19_656 57_445
F2 K2 F2 118.0(7) 19_656 62_546
F2 K2 F2 122.1(2) 19_656 68_456
F2 K2 F2 76.3(5) 19_656 69_445
F2 K2 F2 51.9(5) 19_656 97_454
F2 K2 F2 103.6(8) 19_656 102_564
F2 K2 F2 91.0(6) 19_656 108_465
F2 K2 F2 76.3(7) 19_656 112_564
F2 K2 F2 60.4(4) 19_656 113_454
F2 K2 F2 111.5(7) 19_656 118_465
F2 K2 F2 138.4(4) 19_656 148_654
F2 K2 F2 103.6(7) 19_656 149_544
F2 K2 F2 145.0(6) 19_656 154_645
F2 K2 F2 111.5(6) 19_656 157_544
F2 K2 F2 164.5(4) 19_656 162_654
F2 K2 F2 118.0(6) 19_656 168_645
F2 K2 F2 103.6(7) 23_665 50_456
F2 K2 F2 91.0(9) 23_665 56_546
F2 K2 F2 51.9(5) 23_665 57_445
F2 K2 F2 111.5(9) 23_665 62_546
F2 K2 F2 76.3(5) 23_665 68_456
F2 K2 F2 60.4(7) 23_665 69_445
F2 K2 F2 103.6(7) 23_665 97_454
F2 K2 F2 145.0(10) 23_665 102_564
F2 K2 F2 138.4(8) 23_665 108_465
F2 K2 F2 118.0(10) 23_665 112_564
F2 K2 F2 111.5(7) 23_665 113_454
F2 K2 F2 164.5(9) 23_665 118_465
F2 K2 F2 90.0(5) 23_665 148_654
F2 K2 F2 91.0(7) 23_665 149_544
F2 K2 F2 138.4(8) 23_665 154_645
F2 K2 F2 76.3(6) 23_665 157_544
F2 K2 F2 118.0(6) 23_665 162_654
F2 K2 F2 122.1(8) 23_665 168_645
F2 K2 F2 53.1(5) 50_456 56_546
F2 K2 F2 53.1(4) 50_456 57_445
F2 K2 F2 62.1(4) 50_456 69_445
F2 K2 F2 122.1(3) 50_456 97_454
F2 K2 F2 76.3(5) 50_456 102_564
F2 K2 F2 118.0(5) 50_456 108_465
F2 K2 F2 91.0(5) 50_456 112_564
F2 K2 F2 138.4(4) 50_456 113_454
F2 K2 F2 90.0(5) 50_456 118_465
F2 K2 F2 60.4(6) 50_456 148_654
F2 K2 F2 111.5(9) 50_456 149_544
F2 K2 F2 76.3(6) 50_456 154_645
F2 K2 F2 91.0(9) 50_456 157_544
F2 K2 F2 51.9(5) 50_456 162_654
F2 K2 F2 103.6(7) 50_456 168_645
F2 K2 F2 53.1(6) 56_546 57_445
F2 K2 F2 62.1(6) 56_546 68_456
F2 K2 F2 76.3(5) 56_546 97_454
F2 K2 F2 60.4(6) 56_546 102_564
F2 K2 F2 111.5(8) 56_546 108_465
F2 K2 F2 51.9(5) 56_546 112_564
F2 K2 F2 103.6(7) 56_546 113_454
F2 K2 F2 91.0(7) 56_546 118_465
F2 K2 F2 111.5(9) 56_546 148_654
F2 K2 F2 164.5(12) 56_546 149_544
F2 K2 F2 118.0(9) 56_546 154_645
F2 K2 F2 138.4(11) 56_546 157_544
F2 K2 F2 103.6(8) 56_546 162_654
F2 K2 F2 145.0(10) 56_546 168_645
F2 K2 F2 62.1(6) 57_445 62_546
F2 K2 F2 118.0(5) 57_445 97_454
F2 K2 F2 111.5(8) 57_445 102_564
F2 K2 F2 164.5(7) 57_445 108_465
F2 K2 F2 103.6(7) 57_445 112_564
F2 K2 F2 145.0(6) 57_445 113_454
F2 K2 F2 138.4(8) 57_445 118_465
F2 K2 F2 76.3(6) 57_445 148_654
F2 K2 F2 118.0(9) 57_445 149_544
F2 K2 F2 122.1(7) 57_445 154_645
F2 K2 F2 90.0(8) 57_445 157_544
F2 K2 F2 91.0(6) 57_445 162_654
F2 K2 F2 138.4(8) 57_445 168_645
F2 K2 F2 53.1(6) 62_546 68_456
F2 K2 F2 53.1(6) 62_546 69_445
F2 K2 F2 91.0(5) 62_546 97_454
F2 K2 F2 51.9(5) 62_546 102_564
F2 K2 F2 103.6(7) 62_546 108_465
F2 K2 F2 60.4(5) 62_546 112_564
F2 K2 F2 111.5(6) 62_546 113_454
F2 K2 F2 76.3(6) 62_546 118_465
F2 K2 F2 91.0(9) 62_546 148_654
F2 K2 F2 138.4(11) 62_546 149_544
F2 K2 F2 90.0(8) 62_546 154_645
F2 K2 F2 122.1(11) 62_546 157_544
F2 K2 F2 76.3(7) 62_546 162_654
F2 K2 F2 118.0(10) 62_546 168_645
F2 K2 F2 53.1(4) 68_456 69_445
F2 K2 F2 138.4(4) 68_456 97_454
F2 K2 F2 103.6(7) 68_456 102_564
F2 K2 F2 145.0(6) 68_456 108_465
F2 K2 F2 111.5(6) 68_456 112_564
F2 K2 F2 164.5(4) 68_456 113_454
F2 K2 F2 118.0(6) 68_456 118_465
F2 K2 F2 51.9(5) 68_456 148_654
F2 K2 F2 103.6(8) 68_456 149_544
F2 K2 F2 91.0(6) 68_456 154_645
F2 K2 F2 76.3(7) 68_456 157_544
F2 K2 F2 60.4(4) 68_456 162_654
F2 K2 F2 111.5(7) 68_456 168_645
F2 K2 F2 90.0(5) 69_445 97_454
F2 K2 F2 91.0(7) 69_445 102_564
F2 K2 F2 138.4(8) 69_445 108_465
F2 K2 F2 76.3(6) 69_445 112_564
F2 K2 F2 118.0(6) 69_445 113_454
F2 K2 F2 122.1(8) 69_445 118_465
F2 K2 F2 103.6(7) 69_445 148_654
F2 K2 F2 145.0(10) 69_445 149_544
F2 K2 F2 138.4(8) 69_445 154_645
F2 K2 F2 118.0(10) 69_445 157_544
F2 K2 F2 111.5(7) 69_445 162_654
F2 K2 F2 164.5(9) 69_445 168_645
F2 K2 F2 53.1(5) 97_454 102_564
F2 K2 F2 53.1(4) 97_454 108_465
F2 K2 F2 62.1(4) 97_454 118_465
F2 K2 F2 164.5(6) 97_454 148_654
F2 K2 F2 118.0(9) 97_454 149_544
F2 K2 F2 111.5(5) 97_454 154_645
F2 K2 F2 145.0(9) 97_454 157_544
F2 K2 F2 138.4(4) 97_454 162_654
F2 K2 F2 103.6(7) 97_454 168_645
F2 K2 F2 53.1(6) 102_564 108_465
F2 K2 F2 62.1(6) 102_564 113_454
F2 K2 F2 118.0(9) 102_564 148_654
F2 K2 F2 122.1(11) 102_564 149_544
F2 K2 F2 76.3(7) 102_564 154_645
F2 K2 F2 138.4(11) 102_564 157_544
F2 K2 F2 90.0(7) 102_564 162_654
F2 K2 F2 91.0(9) 102_564 168_645
F2 K2 F2 62.1(6) 108_465 112_564
F2 K2 F2 111.5(5) 108_465 148_654
F2 K2 F2 76.3(7) 108_465 149_544
F2 K2 F2 60.4(4) 108_465 154_645
F2 K2 F2 103.6(7) 108_465 157_544
F2 K2 F2 91.0(3) 108_465 162_654
F2 K2 F2 51.9(5) 108_465 168_645
F2 K2 F2 53.1(6) 112_564 113_454
F2 K2 F2 53.1(6) 112_564 118_465
F2 K2 F2 145.0(9) 112_564 148_654
F2 K2 F2 138.4(11) 112_564 149_544
F2 K2 F2 103.6(7) 112_564 154_645
F2 K2 F2 164.5(11) 112_564 157_544
F2 K2 F2 118.0(7) 112_564 162_654
F2 K2 F2 111.5(9) 112_564 168_645
F2 K2 F2 53.1(4) 113_454 118_465
F2 K2 F2 138.4(4) 113_454 148_654
F2 K2 F2 90.0(7) 113_454 149_544
F2 K2 F2 91.0(3) 113_454 154_645
F2 K2 F2 118.0(7) 113_454 157_544
F2 K2 F2 122.1(2) 113_454 162_654
F2 K2 F2 76.3(5) 113_454 168_645
F2 K2 F2 103.6(7) 118_465 148_654
F2 K2 F2 91.0(9) 118_465 149_544
F2 K2 F2 51.9(5) 118_465 154_645
F2 K2 F2 111.5(9) 118_465 157_544
F2 K2 F2 76.3(5) 118_465 162_654
F2 K2 F2 60.4(7) 118_465 168_645
F2 K2 F2 53.1(5) 148_654 149_544
F2 K2 F2 53.1(4) 148_654 154_645
F2 K2 F2 62.1(4) 148_654 168_645
F2 K2 F2 53.1(6) 149_544 154_645
F2 K2 F2 62.1(6) 149_544 162_654
F2 K2 F2 62.1(6) 154_645 157_544
F2 K2 F2 53.1(6) 157_544 162_654
F2 K2 F2 53.1(6) 157_544 168_645
F2 K2 F2 53.1(4) 162_654 168_645
F1 Zr1 F1 180.0(14) 1_554 2_556
F1 Zr1 F1 90.0(8) 1_554 5_545
F1 Zr1 F1 90.0(8) 1_554 6_565
F1 Zr1 F1 90.0(8) 1_554 9_455
F1 Zr1 F1 90.0(8) 1_554 10_655
F1 Zr1 F2 152.5(12) 1_554 2_456
F1 Zr1 F2 152.5(12) 1_554 3_656
F1 Zr1 F2 62.5(5) 1_554 5_544
F1 Zr1 F2 62.5(5) 1_554 6_564
F1 Zr1 F2 117.5(9) 1_554 7_566
F1 Zr1 F2 117.5(9) 1_554 8_546
F1 Zr1 F2 90.0(9) 1_554 9_445
F1 Zr1 F2 90.0(9) 1_554 10_645
F1 Zr1 F2 90.0(9) 1_554 11_665
F1 Zr1 F2 90.0(9) 1_554 12_465
F1 Zr1 F2 152.5(11) 1_554 14_546
F1 Zr1 F2 152.5(11) 1_554 15_566
F1 Zr1 F2 62.5(8) 1_554 17_454
F1 Zr1 F2 62.5(8) 1_554 18_654
F1 Zr1 F2 117.5(11) 1_554 19_656
F1 Zr1 F2 117.5(11) 1_554 20_456
F1 Zr1 F2 90.0(8) 1_554 21_445
F1 Zr1 F2 90.0(8) 1_554 22_465
F1 Zr1 F2 90.0(8) 1_554 23_665
F1 Zr1 F2 90.0(8) 1_554 24_645
F1 Zr1 F1 90.0(8) 2_556 5_545
F1 Zr1 F1 90.0(8) 2_556 6_565
F1 Zr1 F1 90.0(8) 2_556 9_455
F1 Zr1 F1 90.0(8) 2_556 10_655
F1 Zr1 F2 152.5(12) 2_556 1_454
F1 Zr1 F2 152.5(12) 2_556 4_654
F1 Zr1 F2 117.5(9) 2_556 5_544
F1 Zr1 F2 117.5(9) 2_556 6_564
F1 Zr1 F2 62.5(5) 2_556 7_566
F1 Zr1 F2 62.5(5) 2_556 8_546
F1 Zr1 F2 90.0(9) 2_556 9_445
F1 Zr1 F2 90.0(9) 2_556 10_645
F1 Zr1 F2 90.0(9) 2_556 11_665
F1 Zr1 F2 90.0(9) 2_556 12_465
F1 Zr1 F2 152.5(11) 2_556 13_544
F1 Zr1 F2 152.5(11) 2_556 16_564
F1 Zr1 F2 117.5(11) 2_556 17_454
F1 Zr1 F2 117.5(11) 2_556 18_654
F1 Zr1 F2 62.5(8) 2_556 19_656
F1 Zr1 F2 62.5(8) 2_556 20_456
F1 Zr1 F2 90.0(8) 2_556 21_445
F1 Zr1 F2 90.0(8) 2_556 22_465
F1 Zr1 F2 90.0(8) 2_556 23_665
F1 Zr1 F2 90.0(8) 2_556 24_645
F1 Zr1 F1 180.0000(8) 5_545 6_565
F1 Zr1 F1 90.0000(4) 5_545 9_455
F1 Zr1 F1 90.0000(4) 5_545 10_655
F1 Zr1 F2 90.0(7) 5_545 1_454
F1 Zr1 F2 90.0(7) 5_545 2_456
F1 Zr1 F2 90.0(7) 5_545 3_656
F1 Zr1 F2 90.0(7) 5_545 4_654
F1 Zr1 F2 152.5(3) 5_545 6_564
F1 Zr1 F2 152.5(3) 5_545 7_566
F1 Zr1 F2 62.5(6) 5_545 9_445
F1 Zr1 F2 62.5(6) 5_545 10_645
F1 Zr1 F2 117.5(6) 5_545 11_665
F1 Zr1 F2 117.5(6) 5_545 12_465
F1 Zr1 F2 62.5(6) 5_545 13_544
F1 Zr1 F2 62.5(6) 5_545 14_546
F1 Zr1 F2 117.5(6) 5_545 15_566
F1 Zr1 F2 117.5(6) 5_545 16_564
F1 Zr1 F2 90.0(7) 5_545 17_454
F1 Zr1 F2 90.0(7) 5_545 18_654
F1 Zr1 F2 90.0(7) 5_545 19_656
F1 Zr1 F2 90.0(7) 5_545 20_456
F1 Zr1 F2 152.5(3) 5_545 22_465
F1 Zr1 F2 152.5(3) 5_545 23_665
F1 Zr1 F1 90.0000(4) 6_565 9_455
F1 Zr1 F1 90.0000(4) 6_565 10_655
F1 Zr1 F2 90.0(7) 6_565 1_454
F1 Zr1 F2 90.0(7) 6_565 2_456
F1 Zr1 F2 90.0(7) 6_565 3_656
F1 Zr1 F2 90.0(7) 6_565 4_654
F1 Zr1 F2 152.5(3) 6_565 5_544
F1 Zr1 F2 152.5(3) 6_565 8_546
F1 Zr1 F2 117.5(6) 6_565 9_445
F1 Zr1 F2 117.5(6) 6_565 10_645
F1 Zr1 F2 62.5(6) 6_565 11_665
F1 Zr1 F2 62.5(6) 6_565 12_465
F1 Zr1 F2 117.5(6) 6_565 13_544
F1 Zr1 F2 117.5(6) 6_565 14_546
F1 Zr1 F2 62.5(6) 6_565 15_566
F1 Zr1 F2 62.5(6) 6_565 16_564
F1 Zr1 F2 90.0(7) 6_565 17_454
F1 Zr1 F2 90.0(7) 6_565 18_654
F1 Zr1 F2 90.0(7) 6_565 19_656
F1 Zr1 F2 90.0(7) 6_565 20_456
F1 Zr1 F2 152.5(3) 6_565 21_445
F1 Zr1 F2 152.5(3) 6_565 24_645
F1 Zr1 F1 180.0000(8) 9_455 10_655
F1 Zr1 F2 62.5(7) 9_455 1_454
F1 Zr1 F2 62.5(7) 9_455 2_456
F1 Zr1 F2 117.5(10) 9_455 3_656
F1 Zr1 F2 117.5(10) 9_455 4_654
F1 Zr1 F2 90.0(6) 9_455 5_544
F1 Zr1 F2 90.0(6) 9_455 6_564
F1 Zr1 F2 90.0(6) 9_455 7_566
F1 Zr1 F2 90.0(6) 9_455 8_546
F1 Zr1 F2 152.5(10) 9_455 10_645
F1 Zr1 F2 152.5(10) 9_455 11_665
F1 Zr1 F2 90.0(8) 9_455 13_544
F1 Zr1 F2 90.0(8) 9_455 14_546
F1 Zr1 F2 90.0(8) 9_455 15_566
F1 Zr1 F2 90.0(8) 9_455 16_564
F1 Zr1 F2 152.5(11) 9_455 18_654
F1 Zr1 F2 152.5(11) 9_455 19_656
F1 Zr1 F2 62.5(3) 9_455 21_445
F1 Zr1 F2 62.5(3) 9_455 22_465
F1 Zr1 F2 117.5(8) 9_455 23_665
F1 Zr1 F2 117.5(8) 9_455 24_645
F1 Zr1 F2 117.5(10) 10_655 1_454
F1 Zr1 F2 117.5(10) 10_655 2_456
F1 Zr1 F2 62.5(7) 10_655 3_656
F1 Zr1 F2 62.5(7) 10_655 4_654
F1 Zr1 F2 90.0(6) 10_655 5_544
F1 Zr1 F2 90.0(6) 10_655 6_564
F1 Zr1 F2 90.0(6) 10_655 7_566
F1 Zr1 F2 90.0(6) 10_655 8_546
F1 Zr1 F2 152.5(10) 10_655 9_445
F1 Zr1 F2 152.5(10) 10_655 12_465
F1 Zr1 F2 90.0(8) 10_655 13_544
F1 Zr1 F2 90.0(8) 10_655 14_546
F1 Zr1 F2 90.0(8) 10_655 15_566
F1 Zr1 F2 90.0(8) 10_655 16_564
F1 Zr1 F2 152.5(11) 10_655 17_454
F1 Zr1 F2 152.5(11) 10_655 20_456
F1 Zr1 F2 117.5(8) 10_655 21_445
F1 Zr1 F2 117.5(8) 10_655 22_465
F1 Zr1 F2 62.5(3) 10_655 23_665
F1 Zr1 F2 62.5(3) 10_655 24_645
F2 Zr1 F2 124.9(9) 1_454 2_456
F2 Zr1 F2 180.0(11) 1_454 3_656
F2 Zr1 F2 55.1(8) 1_454 4_654
F2 Zr1 F2 65.8(5) 1_454 5_544
F2 Zr1 F2 65.8(5) 1_454 6_564
F2 Zr1 F2 114.2(8) 1_454 7_566
F2 Zr1 F2 114.2(8) 1_454 8_546
F2 Zr1 F2 65.8(7) 1_454 9_445
F2 Zr1 F2 114.2(11) 1_454 10_645
F2 Zr1 F2 114.2(11) 1_454 11_665
F2 Zr1 F2 65.8(7) 1_454 12_465
F2 Zr1 F2 141.8(10) 1_454 14_546
F2 Zr1 F2 141.8(10) 1_454 15_566
F2 Zr1 F2 90.0(11) 1_454 18_654
F2 Zr1 F2 145.1(12) 1_454 19_656
F2 Zr1 F2 90.0(9) 1_454 20_456
F2 Zr1 F2 77.7(6) 1_454 21_445
F2 Zr1 F2 77.7(6) 1_454 22_465
F2 Zr1 F2 102.3(9) 1_454 23_665
F2 Zr1 F2 102.3(9) 1_454 24_645
F2 Zr1 F2 55.1(8) 2_456 3_656
F2 Zr1 F2 180.0(11) 2_456 4_654
F2 Zr1 F2 114.2(8) 2_456 5_544
F2 Zr1 F2 114.2(8) 2_456 6_564
F2 Zr1 F2 65.8(5) 2_456 7_566
F2 Zr1 F2 65.8(5) 2_456 8_546
F2 Zr1 F2 65.8(7) 2_456 9_445
F2 Zr1 F2 114.2(11) 2_456 10_645
F2 Zr1 F2 114.2(11) 2_456 11_665
F2 Zr1 F2 65.8(7) 2_456 12_465
F2 Zr1 F2 141.8(10) 2_456 13_544
F2 Zr1 F2 141.8(10) 2_456 16_564
F2 Zr1 F2 90.0(9) 2_456 17_454
F2 Zr1 F2 145.1(12) 2_456 18_654
F2 Zr1 F2 90.0(11) 2_456 19_656
F2 Zr1 F2 77.7(6) 2_456 21_445
F2 Zr1 F2 77.7(6) 2_456 22_465
F2 Zr1 F2 102.3(9) 2_456 23_665
F2 Zr1 F2 102.3(9) 2_456 24_645
F2 Zr1 F2 124.9(9) 3_656 4_654
F2 Zr1 F2 114.2(8) 3_656 5_544
F2 Zr1 F2 114.2(8) 3_656 6_564
F2 Zr1 F2 65.8(5) 3_656 7_566
F2 Zr1 F2 65.8(5) 3_656 8_546
F2 Zr1 F2 114.2(11) 3_656 9_445
F2 Zr1 F2 65.8(7) 3_656 10_645
F2 Zr1 F2 65.8(7) 3_656 11_665
F2 Zr1 F2 114.2(11) 3_656 12_465
F2 Zr1 F2 141.8(10) 3_656 13_544
F2 Zr1 F2 141.8(10) 3_656 16_564
F2 Zr1 F2 145.1(12) 3_656 17_454
F2 Zr1 F2 90.0(9) 3_656 18_654
F2 Zr1 F2 90.0(11) 3_656 20_456
F2 Zr1 F2 102.3(9) 3_656 21_445
F2 Zr1 F2 102.3(9) 3_656 22_465
F2 Zr1 F2 77.7(6) 3_656 23_665
F2 Zr1 F2 77.7(6) 3_656 24_645
F2 Zr1 F2 65.8(5) 4_654 5_544
F2 Zr1 F2 65.8(5) 4_654 6_564
F2 Zr1 F2 114.2(8) 4_654 7_566
F2 Zr1 F2 114.2(8) 4_654 8_546
F2 Zr1 F2 114.2(11) 4_654 9_445
F2 Zr1 F2 65.8(7) 4_654 10_645
F2 Zr1 F2 65.8(7) 4_654 11_665
F2 Zr1 F2 114.2(11) 4_654 12_465
F2 Zr1 F2 141.8(10) 4_654 14_546
F2 Zr1 F2 141.8(10) 4_654 15_566
F2 Zr1 F2 90.0(11) 4_654 17_454
F2 Zr1 F2 90.0(9) 4_654 19_656
F2 Zr1 F2 145.1(12) 4_654 20_456
F2 Zr1 F2 102.3(9) 4_654 21_445
F2 Zr1 F2 102.3(9) 4_654 22_465
F2 Zr1 F2 77.7(6) 4_654 23_665
F2 Zr1 F2 77.7(6) 4_654 24_645
F2 Zr1 F2 124.9(2) 5_544 6_564
F2 Zr1 F2 180.0(5) 5_544 7_566
F2 Zr1 F2 55.1(5) 5_544 8_546
F2 Zr1 F2 65.8(8) 5_544 9_445
F2 Zr1 F2 65.8(8) 5_544 10_645
F2 Zr1 F2 114.2(8) 5_544 11_665
F2 Zr1 F2 114.2(8) 5_544 12_465
F2 Zr1 F2 90.0(7) 5_544 14_546
F2 Zr1 F2 145.1(7) 5_544 15_566
F2 Zr1 F2 90.0(4) 5_544 16_564
F2 Zr1 F2 77.7(8) 5_544 17_454
F2 Zr1 F2 77.7(8) 5_544 18_654
F2 Zr1 F2 102.3(9) 5_544 19_656
F2 Zr1 F2 102.3(9) 5_544 20_456
F2 Zr1 F2 141.8(5) 5_544 22_465
F2 Zr1 F2 141.8(5) 5_544 23_665
F2 Zr1 F2 55.1(5) 6_564 7_566
F2 Zr1 F2 180.0(5) 6_564 8_546
F2 Zr1 F2 114.2(8) 6_564 9_445
F2 Zr1 F2 114.2(8) 6_564 10_645
F2 Zr1 F2 65.8(8) 6_564 11_665
F2 Zr1 F2 65.8(8) 6_564 12_465
F2 Zr1 F2 90.0(4) 6_564 13_544
F2 Zr1 F2 145.1(7) 6_564 14_546
F2 Zr1 F2 90.0(7) 6_564 15_566
F2 Zr1 F2 77.7(8) 6_564 17_454
F2 Zr1 F2 77.7(8) 6_564 18_654
F2 Zr1 F2 102.3(9) 6_564 19_656
F2 Zr1 F2 102.3(9) 6_564 20_456
F2 Zr1 F2 141.8(5) 6_564 21_445
F2 Zr1 F2 141.8(5) 6_564 24_645
F2 Zr1 F2 124.9(2) 7_566 8_546
F2 Zr1 F2 114.2(8) 7_566 9_445
F2 Zr1 F2 114.2(8) 7_566 10_645
F2 Zr1 F2 65.8(8) 7_566 11_665
F2 Zr1 F2 65.8(8) 7_566 12_465
F2 Zr1 F2 145.1(7) 7_566 13_544
F2 Zr1 F2 90.0(4) 7_566 14_546
F2 Zr1 F2 90.0(7) 7_566 16_564
F2 Zr1 F2 102.3(9) 7_566 17_454
F2 Zr1 F2 102.3(9) 7_566 18_654
F2 Zr1 F2 77.7(8) 7_566 19_656
F2 Zr1 F2 77.7(8) 7_566 20_456
F2 Zr1 F2 141.8(5) 7_566 21_445
F2 Zr1 F2 141.8(5) 7_566 24_645
F2 Zr1 F2 65.8(8) 8_546 9_445
F2 Zr1 F2 65.8(8) 8_546 10_645
F2 Zr1 F2 114.2(8) 8_546 11_665
F2 Zr1 F2 114.2(8) 8_546 12_465
F2 Zr1 F2 90.0(7) 8_546 13_544
F2 Zr1 F2 90.0(4) 8_546 15_566
F2 Zr1 F2 145.1(7) 8_546 16_564
F2 Zr1 F2 102.3(9) 8_546 17_454
F2 Zr1 F2 102.3(9) 8_546 18_654
F2 Zr1 F2 77.7(8) 8_546 19_656
F2 Zr1 F2 77.7(8) 8_546 20_456
F2 Zr1 F2 141.8(5) 8_546 22_465
F2 Zr1 F2 141.8(5) 8_546 23_665
F2 Zr1 F2 124.9(14) 9_445 10_645
F2 Zr1 F2 180.0(14) 9_445 11_665
F2 Zr1 F2 55.1(6) 9_445 12_465
F2 Zr1 F2 77.7(9) 9_445 13_544
F2 Zr1 F2 77.7(9) 9_445 14_546
F2 Zr1 F2 102.3(9) 9_445 15_566
F2 Zr1 F2 102.3(9) 9_445 16_564
F2 Zr1 F2 141.8(14) 9_445 18_654
F2 Zr1 F2 141.8(14) 9_445 19_656
F2 Zr1 F2 90.0(6) 9_445 22_465
F2 Zr1 F2 145.1(10) 9_445 23_665
F2 Zr1 F2 90.0(10) 9_445 24_645
F2 Zr1 F2 55.1(6) 10_645 11_665
F2 Zr1 F2 180.0(14) 10_645 12_465
F2 Zr1 F2 77.7(9) 10_645 13_544
F2 Zr1 F2 77.7(9) 10_645 14_546
F2 Zr1 F2 102.3(9) 10_645 15_566
F2 Zr1 F2 102.3(9) 10_645 16_564
F2 Zr1 F2 141.8(14) 10_645 17_454
F2 Zr1 F2 141.8(14) 10_645 20_456
F2 Zr1 F2 90.0(10) 10_645 21_445
F2 Zr1 F2 145.1(10) 10_645 22_465
F2 Zr1 F2 90.0(6) 10_645 23_665
F2 Zr1 F2 124.9(14) 11_665 12_465
F2 Zr1 F2 102.3(9) 11_665 13_544
F2 Zr1 F2 102.3(9) 11_665 14_546
F2 Zr1 F2 77.7(9) 11_665 15_566
F2 Zr1 F2 77.7(9) 11_665 16_564
F2 Zr1 F2 141.8(14) 11_665 17_454
F2 Zr1 F2 141.8(14) 11_665 20_456
F2 Zr1 F2 145.1(10) 11_665 21_445
F2 Zr1 F2 90.0(10) 11_665 22_465
F2 Zr1 F2 90.0(6) 11_665 24_645
F2 Zr1 F2 102.3(9) 12_465 13_544
F2 Zr1 F2 102.3(9) 12_465 14_546
F2 Zr1 F2 77.7(9) 12_465 15_566
F2 Zr1 F2 77.7(9) 12_465 16_564
F2 Zr1 F2 141.8(14) 12_465 18_654
F2 Zr1 F2 141.8(14) 12_465 19_656
F2 Zr1 F2 90.0(6) 12_465 21_445
F2 Zr1 F2 90.0(10) 12_465 23_665
F2 Zr1 F2 145.1(10) 12_465 24_645
F2 Zr1 F2 124.9(9) 13_544 14_546
F2 Zr1 F2 180.0(9) 13_544 15_566
F2 Zr1 F2 55.1(4) 13_544 16_564
F2 Zr1 F2 65.8(8) 13_544 17_454
F2 Zr1 F2 65.8(8) 13_544 18_654
F2 Zr1 F2 114.2(10) 13_544 19_656
F2 Zr1 F2 114.2(10) 13_544 20_456
F2 Zr1 F2 65.8(6) 13_544 21_445
F2 Zr1 F2 114.2(6) 13_544 22_465
F2 Zr1 F2 114.2(6) 13_544 23_665
F2 Zr1 F2 65.8(6) 13_544 24_645
F2 Zr1 F2 55.1(4) 14_546 15_566
F2 Zr1 F2 180.0(9) 14_546 16_564
F2 Zr1 F2 114.2(10) 14_546 17_454
F2 Zr1 F2 114.2(10) 14_546 18_654
F2 Zr1 F2 65.8(8) 14_546 19_656
F2 Zr1 F2 65.8(8) 14_546 20_456
F2 Zr1 F2 65.8(6) 14_546 21_445
F2 Zr1 F2 114.2(6) 14_546 22_465
F2 Zr1 F2 114.2(6) 14_546 23_665
F2 Zr1 F2 65.8(6) 14_546 24_645
F2 Zr1 F2 124.9(9) 15_566 16_564
F2 Zr1 F2 114.2(10) 15_566 17_454
F2 Zr1 F2 114.2(10) 15_566 18_654
F2 Zr1 F2 65.8(8) 15_566 19_656
F2 Zr1 F2 65.8(8) 15_566 20_456
F2 Zr1 F2 114.2(6) 15_566 21_445
F2 Zr1 F2 65.8(6) 15_566 22_465
F2 Zr1 F2 65.8(6) 15_566 23_665
F2 Zr1 F2 114.2(6) 15_566 24_645
F2 Zr1 F2 65.8(8) 16_564 17_454
F2 Zr1 F2 65.8(8) 16_564 18_654
F2 Zr1 F2 114.2(10) 16_564 19_656
F2 Zr1 F2 114.2(10) 16_564 20_456
F2 Zr1 F2 114.2(6) 16_564 21_445
F2 Zr1 F2 65.8(6) 16_564 22_465
F2 Zr1 F2 65.8(6) 16_564 23_665
F2 Zr1 F2 114.2(6) 16_564 24_645
F2 Zr1 F2 124.9(14) 17_454 18_654
F2 Zr1 F2 180.0(14) 17_454 19_656
F2 Zr1 F2 55.1(8) 17_454 20_456
F2 Zr1 F2 65.8(6) 17_454 21_445
F2 Zr1 F2 65.8(6) 17_454 22_465
F2 Zr1 F2 114.2(11) 17_454 23_665
F2 Zr1 F2 114.2(11) 17_454 24_645
F2 Zr1 F2 55.1(8) 18_654 19_656
F2 Zr1 F2 180.0(14) 18_654 20_456
F2 Zr1 F2 114.2(11) 18_654 21_445
F2 Zr1 F2 114.2(11) 18_654 22_465
F2 Zr1 F2 65.8(6) 18_654 23_665
F2 Zr1 F2 65.8(6) 18_654 24_645
F2 Zr1 F2 124.9(14) 19_656 20_456
F2 Zr1 F2 114.2(11) 19_656 21_445
F2 Zr1 F2 114.2(11) 19_656 22_465
F2 Zr1 F2 65.8(6) 19_656 23_665
F2 Zr1 F2 65.8(6) 19_656 24_645
F2 Zr1 F2 65.8(6) 20_456 21_445
F2 Zr1 F2 65.8(6) 20_456 22_465
F2 Zr1 F2 114.2(11) 20_456 23_665
F2 Zr1 F2 114.2(11) 20_456 24_645
F2 Zr1 F2 124.9(3) 21_445 22_465
F2 Zr1 F2 180.0(7) 21_445 23_665
F2 Zr1 F2 55.1(7) 21_445 24_645
F2 Zr1 F2 55.1(7) 22_465 23_665
F2 Zr1 F2 180.0(7) 22_465 24_645
F2 Zr1 F2 124.9(3) 23_665 24_645
K1 F1 K2 84.5(3) 49_445 2_556
K1 F1 K2 84.5(3) 49_445 3_556
K1 F1 K2 84.5(3) 49_445 25_556
K1 F1 K2 84.5(3) 49_445 28_556
K1 F1 Zr1 180.0(6) 49_445 1_556
K1 F1 F1 135.0(7) 49_445 5_546
K1 F1 F1 135.0(7) 49_445 6_566
K1 F1 F1 135.0(7) 49_445 9_456
K1 F1 F1 135.0(7) 49_445 10_656
K1 F1 F2 92.6(14) 49_445 1_455
K1 F1 F2 92.6(14) 49_445 4_655
K1 F1 F2 116.7(6) 49_445 5_545
K1 F1 F2 116.7(6) 49_445 6_565
K1 F1 F2 132.2(7) 49_445 9_446
K1 F1 F2 132.2(7) 49_445 10_646
K1 F1 F2 132.2(7) 49_445 11_666
K1 F1 F2 132.2(7) 49_445 12_466
K1 F1 F2 92.6(8) 49_445 13_545
K1 F1 F2 92.6(8) 49_445 16_565
K1 F1 F2 116.7(8) 49_445 17_455
K1 F1 F2 116.7(8) 49_445 18_655
K1 F1 F2 132.2(6) 49_445 21_446
K1 F1 F2 132.2(6) 49_445 22_466
K1 F1 F2 132.2(6) 49_445 23_666
K1 F1 F2 132.2(6) 49_445 24_646
K1 F1 F2 58.9(6) 49_445 115_556
K1 F1 F2 58.9(6) 49_445 116_456
K1 F1 F2 58.9(4) 49_445 151_556
K1 F1 F2 58.9(4) 49_445 152_546
K2 F1 K2 168.98(4) 2_556 3_556
K2 F1 K2 89.47(4) 2_556 25_556
K2 F1 K2 89.47(4) 2_556 28_556
K2 F1 Zr1 95.5(5) 2_556 1_556
K2 F1 F1 64.5(4) 2_556 5_546
K2 F1 F1 124.4(4) 2_556 6_566
K2 F1 F1 124.4(4) 2_556 9_456
K2 F1 F1 64.5(4) 2_556 10_656
K2 F1 F2 135.0(15) 2_556 1_455
K2 F1 F2 45.7(11) 2_556 4_655
K2 F1 F2 54.1(4) 2_556 5_545
K2 F1 F2 132.2(4) 2_556 6_565
K2 F1 F2 106.6(6) 2_556 9_446
K2 F1 F2 50.3(4) 2_556 10_646
K2 F1 F2 81.0(4) 2_556 11_666
K2 F1 F2 140.1(6) 2_556 12_466
K2 F1 F2 45.7(7) 2_556 13_545
K2 F1 F2 135.0(7) 2_556 16_565
K2 F1 F2 132.2(8) 2_556 17_455
K2 F1 F2 54.1(5) 2_556 18_655
K2 F1 F2 81.0(5) 2_556 21_446
K2 F1 F2 140.1(5) 2_556 22_466
K2 F1 F2 106.6(4) 2_556 23_666
K2 F1 F2 50.3(4) 2_556 24_646
K2 F1 F2 123.6(6) 2_556 115_556
K2 F1 F2 49.3(4) 2_556 116_456
K2 F1 F2 49.3(3) 2_556 151_556
K2 F1 F2 123.6(3) 2_556 152_546
K2 F1 K2 89.47(4) 3_556 25_556
K2 F1 K2 89.47(4) 3_556 28_556
K2 F1 Zr1 95.5(5) 3_556 1_556
K2 F1 F1 124.4(4) 3_556 5_546
K2 F1 F1 64.5(4) 3_556 6_566
K2 F1 F1 64.5(4) 3_556 9_456
K2 F1 F1 124.4(4) 3_556 10_656
K2 F1 F2 45.7(11) 3_556 1_455
K2 F1 F2 135.0(15) 3_556 4_655
K2 F1 F2 132.2(4) 3_556 5_545
K2 F1 F2 54.1(4) 3_556 6_565
K2 F1 F2 81.0(4) 3_556 9_446
K2 F1 F2 140.1(6) 3_556 10_646
K2 F1 F2 106.6(6) 3_556 11_666
K2 F1 F2 50.3(4) 3_556 12_466
K2 F1 F2 135.0(7) 3_556 13_545
K2 F1 F2 45.7(7) 3_556 16_565
K2 F1 F2 54.1(5) 3_556 17_455
K2 F1 F2 132.2(8) 3_556 18_655
K2 F1 F2 106.6(4) 3_556 21_446
K2 F1 F2 50.3(4) 3_556 22_466
K2 F1 F2 81.0(5) 3_556 23_666
K2 F1 F2 140.1(5) 3_556 24_646
K2 F1 F2 49.3(4) 3_556 115_556
K2 F1 F2 123.6(6) 3_556 116_456
K2 F1 F2 123.6(3) 3_556 151_556
K2 F1 F2 49.3(3) 3_556 152_546
K2 F1 K2 168.98(4) 25_556 28_556
K2 F1 Zr1 95.5(5) 25_556 1_556
K2 F1 F1 64.5(4) 25_556 5_546
K2 F1 F1 124.4(4) 25_556 6_566
K2 F1 F1 64.5(4) 25_556 9_456
K2 F1 F1 124.4(4) 25_556 10_656
K2 F1 F2 45.7(11) 25_556 1_455
K2 F1 F2 135.0(15) 25_556 4_655
K2 F1 F2 54.1(4) 25_556 5_545
K2 F1 F2 132.2(4) 25_556 6_565
K2 F1 F2 50.3(4) 25_556 9_446
K2 F1 F2 106.6(6) 25_556 10_646
K2 F1 F2 140.1(6) 25_556 11_666
K2 F1 F2 81.0(4) 25_556 12_466
K2 F1 F2 45.7(7) 25_556 13_545
K2 F1 F2 135.0(7) 25_556 16_565
K2 F1 F2 54.1(5) 25_556 17_455
K2 F1 F2 132.2(8) 25_556 18_655
K2 F1 F2 50.3(4) 25_556 21_446
K2 F1 F2 106.6(4) 25_556 22_466
K2 F1 F2 140.1(5) 25_556 23_666
K2 F1 F2 81.0(5) 25_556 24_646
K2 F1 F2 49.3(4) 25_556 115_556
K2 F1 F2 123.6(6) 25_556 116_456
K2 F1 F2 49.3(3) 25_556 151_556
K2 F1 F2 123.6(3) 25_556 152_546
K2 F1 Zr1 95.5(5) 28_556 1_556
K2 F1 F1 124.4(4) 28_556 5_546
K2 F1 F1 64.5(4) 28_556 6_566
K2 F1 F1 124.4(4) 28_556 9_456
K2 F1 F1 64.5(4) 28_556 10_656
K2 F1 F2 135.0(15) 28_556 1_455
K2 F1 F2 45.7(11) 28_556 4_655
K2 F1 F2 132.2(4) 28_556 5_545
K2 F1 F2 54.1(4) 28_556 6_565
K2 F1 F2 140.1(6) 28_556 9_446
K2 F1 F2 81.0(4) 28_556 10_646
K2 F1 F2 50.3(4) 28_556 11_666
K2 F1 F2 106.6(6) 28_556 12_466
K2 F1 F2 135.0(7) 28_556 13_545
K2 F1 F2 45.7(7) 28_556 16_565
K2 F1 F2 132.2(8) 28_556 17_455
K2 F1 F2 54.1(5) 28_556 18_655
K2 F1 F2 140.1(5) 28_556 21_446
K2 F1 F2 81.0(5) 28_556 22_466
K2 F1 F2 50.3(4) 28_556 23_666
K2 F1 F2 106.6(4) 28_556 24_646
K2 F1 F2 123.6(6) 28_556 115_556
K2 F1 F2 49.3(4) 28_556 116_456
K2 F1 F2 123.6(3) 28_556 151_556
K2 F1 F2 49.3(3) 28_556 152_546
Zr1 F1 F1 45.0(6) 1_556 5_546
Zr1 F1 F1 45.0(6) 1_556 6_566
Zr1 F1 F1 45.0(6) 1_556 9_456
Zr1 F1 F1 45.0(6) 1_556 10_656
Zr1 F1 F2 87.4(14) 1_556 1_455
Zr1 F1 F2 87.4(14) 1_556 4_655
Zr1 F1 F2 63.3(5) 1_556 5_545
Zr1 F1 F2 63.3(5) 1_556 6_565
Zr1 F1 F2 47.8(7) 1_556 9_446
Zr1 F1 F2 47.8(7) 1_556 10_646
Zr1 F1 F2 47.8(7) 1_556 11_666
Zr1 F1 F2 47.8(7) 1_556 12_466
Zr1 F1 F2 87.4(8) 1_556 13_545
Zr1 F1 F2 87.4(8) 1_556 16_565
Zr1 F1 F2 63.3(8) 1_556 17_455
Zr1 F1 F2 63.3(8) 1_556 18_655
Zr1 F1 F2 47.8(6) 1_556 21_446
Zr1 F1 F2 47.8(6) 1_556 22_466
Zr1 F1 F2 47.8(6) 1_556 23_666
Zr1 F1 F2 47.8(6) 1_556 24_646
Zr1 F1 F2 121.1(8) 1_556 115_556
Zr1 F1 F2 121.1(8) 1_556 116_456
Zr1 F1 F2 121.1(6) 1_556 151_556
Zr1 F1 F2 121.1(6) 1_556 152_546
F1 F1 F1 90.0(5) 5_546 6_566
F1 F1 F1 60.0(5) 5_546 9_456
F1 F1 F1 60.0(5) 5_546 10_656
F1 F1 F2 88.2(14) 5_546 1_455
F1 F1 F2 88.2(14) 5_546 4_655
F1 F1 F2 108.3(4) 5_546 6_565
F1 F1 F2 76.5(5) 5_546 11_666
F1 F1 F2 76.5(5) 5_546 12_466
F1 F1 F2 132.4(8) 5_546 16_565
F1 F1 F2 71.5(7) 5_546 17_455
F1 F1 F2 71.5(7) 5_546 18_655
F1 F1 F2 89.4(4) 5_546 22_466
F1 F1 F2 89.4(4) 5_546 23_666
F1 F1 F2 111.4(7) 5_546 115_556
F1 F1 F2 111.4(7) 5_546 116_456
F1 F1 F2 76.1(6) 5_546 151_556
F1 F1 F2 166.1(6) 5_546 152_546
F1 F1 F1 60.0(5) 6_566 9_456
F1 F1 F1 60.0(5) 6_566 10_656
F1 F1 F2 88.2(14) 6_566 1_455
F1 F1 F2 88.2(14) 6_566 4_655
F1 F1 F2 108.3(4) 6_566 5_545
F1 F1 F2 76.5(5) 6_566 9_446
F1 F1 F2 76.5(5) 6_566 10_646
F1 F1 F2 132.4(8) 6_566 13_545
F1 F1 F2 71.5(7) 6_566 17_455
F1 F1 F2 71.5(7) 6_566 18_655
F1 F1 F2 89.4(4) 6_566 21_446
F1 F1 F2 89.4(4) 6_566 24_646
F1 F1 F2 111.4(7) 6_566 115_556
F1 F1 F2 111.4(7) 6_566 116_456
F1 F1 F2 166.1(6) 6_566 151_556
F1 F1 F2 76.1(6) 6_566 152_546
F1 F1 F1 90.0(5) 9_456 10_656
F1 F1 F2 132.4(17) 9_456 4_655
F1 F1 F2 71.5(6) 9_456 5_545
F1 F1 F2 71.5(6) 9_456 6_565
F1 F1 F2 89.4(7) 9_456 10_646
F1 F1 F2 89.4(7) 9_456 11_666
F1 F1 F2 88.2(11) 9_456 13_545
F1 F1 F2 88.2(11) 9_456 16_565
F1 F1 F2 108.3(9) 9_456 18_655
F1 F1 F2 76.5(6) 9_456 23_666
F1 F1 F2 76.5(6) 9_456 24_646
F1 F1 F2 76.1(7) 9_456 115_556
F1 F1 F2 166.1(9) 9_456 116_456
F1 F1 F2 111.4(6) 9_456 151_556
F1 F1 F2 111.4(6) 9_456 152_546
F1 F1 F2 132.4(17) 10_656 1_455
F1 F1 F2 71.5(6) 10_656 5_545
F1 F1 F2 71.5(6) 10_656 6_565
F1 F1 F2 89.4(7) 10_656 9_446
F1 F1 F2 89.4(7) 10_656 12_466
F1 F1 F2 88.2(11) 10_656 13_545
F1 F1 F2 88.2(11) 10_656 16_565
F1 F1 F2 108.3(9) 10_656 17_455
F1 F1 F2 76.5(6) 10_656 21_446
F1 F1 F2 76.5(6) 10_656 22_466
F1 F1 F2 166.1(9) 10_656 115_556
F1 F1 F2 76.1(7) 10_656 116_456
F1 F1 F2 111.4(6) 10_656 151_556
F1 F1 F2 111.4(6) 10_656 152_546
F2 F1 F2 175(3) 1_455 4_655
F2 F1 F2 88.8(13) 1_455 5_545
F2 F1 F2 88.8(13) 1_455 6_565
F2 F1 F2 46.7(13) 1_455 9_446
F2 F1 F2 128.7(19) 1_455 10_646
F2 F1 F2 128.7(19) 1_455 11_666
F2 F1 F2 46.7(13) 1_455 12_466
F2 F1 F2 89.9(18) 1_455 13_545
F2 F1 F2 89.9(18) 1_455 16_565
F2 F1 F2 151(2) 1_455 18_655
F2 F1 F2 68.1(12) 1_455 21_446
F2 F1 F2 68.1(12) 1_455 22_466
F2 F1 F2 108.2(16) 1_455 23_666
F2 F1 F2 108.2(16) 1_455 24_646
F2 F1 F2 152(2) 1_455 116_456
F2 F1 F2 91.3(13) 1_455 151_556
F2 F1 F2 91.3(13) 1_455 152_546
F2 F1 F2 88.8(13) 4_655 5_545
F2 F1 F2 88.8(13) 4_655 6_565
F2 F1 F2 128.7(19) 4_655 9_446
F2 F1 F2 46.7(13) 4_655 10_646
F2 F1 F2 46.7(13) 4_655 11_666
F2 F1 F2 128.7(19) 4_655 12_466
F2 F1 F2 89.9(18) 4_655 13_545
F2 F1 F2 89.9(18) 4_655 16_565
F2 F1 F2 151(2) 4_655 17_455
F2 F1 F2 108.2(16) 4_655 21_446
F2 F1 F2 108.2(16) 4_655 22_466
F2 F1 F2 68.1(12) 4_655 23_666
F2 F1 F2 68.1(12) 4_655 24_646
F2 F1 F2 152(2) 4_655 115_556
F2 F1 F2 91.3(13) 4_655 151_556
F2 F1 F2 91.3(13) 4_655 152_546
F2 F1 F2 126.7(3) 5_545 6_565
F2 F1 F2 52.6(6) 5_545 9_446
F2 F1 F2 52.6(6) 5_545 10_646
F2 F1 F2 90.3(6) 5_545 11_666
F2 F1 F2 90.3(6) 5_545 12_466
F2 F1 F2 150.7(5) 5_545 16_565
F2 F1 F2 78.4(8) 5_545 17_455
F2 F1 F2 78.4(8) 5_545 18_655
F2 F1 F2 106.6(5) 5_545 22_466
F2 F1 F2 106.6(5) 5_545 23_666
F2 F1 F2 103.4(8) 5_545 115_556
F2 F1 F2 103.4(8) 5_545 116_456
F2 F1 F2 57.7(5) 5_545 151_556
F2 F1 F2 175.6(5) 5_545 152_546
F2 F1 F2 90.3(6) 6_565 9_446
F2 F1 F2 90.3(6) 6_565 10_646
F2 F1 F2 52.6(6) 6_565 11_666
F2 F1 F2 52.6(6) 6_565 12_466
F2 F1 F2 150.7(5) 6_565 13_545
F2 F1 F2 78.4(8) 6_565 17_455
F2 F1 F2 78.4(8) 6_565 18_655
F2 F1 F2 106.6(5) 6_565 21_446
F2 F1 F2 106.6(5) 6_565 24_646
F2 F1 F2 103.4(8) 6_565 115_556
F2 F1 F2 103.4(8) 6_565 116_456
F2 F1 F2 175.6(5) 6_565 151_556
F2 F1 F2 57.7(5) 6_565 152_546
F2 F1 F2 82.1(8) 9_446 10_646
F2 F1 F2 95.5(8) 9_446 11_666
F2 F1 F2 68.1(12) 9_446 13_545
F2 F1 F2 108.2(12) 9_446 16_565
F2 F1 F2 106.6(11) 9_446 18_655
F2 F1 F2 63.1(5) 9_446 22_466
F2 F1 F2 89.9(7) 9_446 23_666
F2 F1 F2 63.1(7) 9_446 24_646
F2 F1 F2 77.5(6) 9_446 115_556
F2 F1 F2 155.4(10) 9_446 116_456
F2 F1 F2 93.1(6) 9_446 151_556
F2 F1 F2 129.8(6) 9_446 152_546
F2 F1 F2 95.5(8) 10_646 12_466
F2 F1 F2 68.1(12) 10_646 13_545
F2 F1 F2 108.2(12) 10_646 16_565
F2 F1 F2 106.6(11) 10_646 17_455
F2 F1 F2 63.1(7) 10_646 21_446
F2 F1 F2 89.9(7) 10_646 22_466
F2 F1 F2 63.1(5) 10_646 23_666
F2 F1 F2 155.4(10) 10_646 115_556
F2 F1 F2 77.5(6) 10_646 116_456
F2 F1 F2 93.1(6) 10_646 151_556
F2 F1 F2 129.8(6) 10_646 152_546
F2 F1 F2 82.1(8) 11_666 12_466
F2 F1 F2 108.2(12) 11_666 13_545
F2 F1 F2 68.1(12) 11_666 16_565
F2 F1 F2 106.6(11) 11_666 17_455
F2 F1 F2 89.9(7) 11_666 21_446
F2 F1 F2 63.1(7) 11_666 22_466
F2 F1 F2 63.1(5) 11_666 24_646
F2 F1 F2 155.4(10) 11_666 115_556
F2 F1 F2 77.5(6) 11_666 116_456
F2 F1 F2 129.8(6) 11_666 151_556
F2 F1 F2 93.1(6) 11_666 152_546
F2 F1 F2 108.2(12) 12_466 13_545
F2 F1 F2 68.1(12) 12_466 16_565
F2 F1 F2 106.6(11) 12_466 18_655
F2 F1 F2 63.1(5) 12_466 21_446
F2 F1 F2 63.1(7) 12_466 23_666
F2 F1 F2 89.9(7) 12_466 24_646
F2 F1 F2 77.5(6) 12_466 115_556
F2 F1 F2 155.4(10) 12_466 116_456
F2 F1 F2 129.8(6) 12_466 151_556
F2 F1 F2 93.1(6) 12_466 152_546
F2 F1 F2 174.80(7) 13_545 16_565
F2 F1 F2 88.8(15) 13_545 17_455
F2 F1 F2 88.8(15) 13_545 18_655
F2 F1 F2 46.7(9) 13_545 21_446
F2 F1 F2 128.7(9) 13_545 22_466
F2 F1 F2 128.7(9) 13_545 23_666
F2 F1 F2 46.7(9) 13_545 24_646
F2 F1 F2 91.3(14) 13_545 115_556
F2 F1 F2 91.3(14) 13_545 116_456
F2 F1 F2 151.5(5) 13_545 152_546
F2 F1 F2 88.8(15) 16_565 17_455
F2 F1 F2 88.8(15) 16_565 18_655
F2 F1 F2 128.7(9) 16_565 21_446
F2 F1 F2 46.7(9) 16_565 22_466
F2 F1 F2 46.7(9) 16_565 23_666
F2 F1 F2 128.7(9) 16_565 24_646
F2 F1 F2 91.3(14) 16_565 115_556
F2 F1 F2 91.3(14) 16_565 116_456
F2 F1 F2 151.5(5) 16_565 151_556
F2 F1 F2 126.7(14) 17_455 18_655
F2 F1 F2 52.6(6) 17_455 21_446
F2 F1 F2 52.6(6) 17_455 22_466
F2 F1 F2 90.3(9) 17_455 23_666
F2 F1 F2 90.3(9) 17_455 24_646
F2 F1 F2 57.7(7) 17_455 115_556
F2 F1 F2 175.6(12) 17_455 116_456
F2 F1 F2 103.4(8) 17_455 151_556
F2 F1 F2 103.4(8) 17_455 152_546
F2 F1 F2 90.3(9) 18_655 21_446
F2 F1 F2 90.3(9) 18_655 22_466
F2 F1 F2 52.6(6) 18_655 23_666
F2 F1 F2 52.6(6) 18_655 24_646
F2 F1 F2 175.6(12) 18_655 115_556
F2 F1 F2 57.7(7) 18_655 116_456
F2 F1 F2 103.4(8) 18_655 151_556
F2 F1 F2 103.4(8) 18_655 152_546
F2 F1 F2 82.1(4) 21_446 22_466
F2 F1 F2 95.5(5) 21_446 23_666
F2 F1 F2 93.1(6) 21_446 115_556
F2 F1 F2 129.8(8) 21_446 116_456
F2 F1 F2 77.5(5) 21_446 151_556
F2 F1 F2 155.4(5) 21_446 152_546
F2 F1 F2 95.5(5) 22_466 24_646
F2 F1 F2 93.1(6) 22_466 115_556
F2 F1 F2 129.8(8) 22_466 116_456
F2 F1 F2 155.4(5) 22_466 151_556
F2 F1 F2 77.5(5) 22_466 152_546
F2 F1 F2 82.1(4) 23_666 24_646
F2 F1 F2 129.8(8) 23_666 115_556
F2 F1 F2 93.1(6) 23_666 116_456
F2 F1 F2 155.4(5) 23_666 151_556
F2 F1 F2 77.5(5) 23_666 152_546
F2 F1 F2 129.8(8) 24_646 115_556
F2 F1 F2 93.1(6) 24_646 116_456
F2 F1 F2 77.5(5) 24_646 151_556
F2 F1 F2 155.4(5) 24_646 152_546
F2 F1 F2 117.9(10) 115_556 116_456
F2 F1 F2 74.6(6) 115_556 151_556
F2 F1 F2 74.6(6) 115_556 152_546
F2 F1 F2 74.6(6) 116_456 151_556
F2 F1 F2 74.6(6) 116_456 152_546
F2 F1 F2 117.9(3) 151_556 152_546
K1 F2 K2 92.6(3) 49_545 3_656
K1 F2 K2 92.6(3) 49_545 25_656
K1 F2 Zr1 131.6(4) 49_545 1_656
K1 F2 F1 66.6(13) 49_545 1_655
K1 F2 F1 119.5(6) 49_545 5_646
K1 F2 F1 119.5(6) 49_545 6_666
K1 F2 F1 174.2(9) 49_545 9_556
K1 F2 F1 51.9(4) 49_545 106_655
K1 F2 F2 69.2(9) 49_545 4_755
K1 F2 F2 102.3(5) 49_545 5_645
K1 F2 F2 102.3(5) 49_545 6_665
K1 F2 F2 154.4(7) 49_545 9_546
K1 F2 F2 154.4(7) 49_545 12_566
K1 F2 F2 75.4(9) 49_545 13_645
K1 F2 F2 75.4(9) 49_545 16_665
K1 F2 F2 155.8(13) 49_545 17_555
K1 F2 F2 86.6(6) 49_545 18_755
K1 F2 F2 176.6(7) 49_545 20_557
K1 F2 F2 131.4(6) 49_545 21_546
K1 F2 F2 131.4(6) 49_545 22_566
K1 F2 F2 108.7(5) 49_545 23_766
K1 F2 F2 108.7(5) 49_545 24_746
K1 F2 F2 95.2(8) 49_545 99_656
K1 F2 F2 54.7(5) 49_545 106_645
K1 F2 F2 54.7(5) 49_545 107_665
K1 F2 F2 65.8(7) 49_545 115_656
K1 F2 F2 54.7(3) 49_545 151_656
K1 F2 F2 54.7(3) 49_545 152_646
K2 F2 K2 119.6(3) 3_656 25_656
K2 F2 Zr1 110.1(4) 3_656 1_656
K2 F2 F1 118.5(11) 3_656 1_655
K2 F2 F1 146.7(4) 3_656 5_646
K2 F2 F1 70.9(4) 3_656 6_666
K2 F2 F1 84.5(7) 3_656 9_556
K2 F2 F1 68.6(5) 3_656 106_655
K2 F2 F2 119.0(10) 3_656 4_755
K2 F2 F2 164.7(5) 3_656 5_645
K2 F2 F2 63.5(5) 3_656 6_665
K2 F2 F2 106.8(5) 3_656 9_546
K2 F2 F2 63.5(5) 3_656 12_566
K2 F2 F2 162.5(10) 3_656 13_645
K2 F2 F2 74.4(10) 3_656 16_665
K2 F2 F2 75.7(10) 3_656 17_555
K2 F2 F2 120.2(8) 3_656 18_755
K2 F2 F2 89.1(5) 3_656 20_557
K2 F2 F2 135.0(4) 3_656 21_546
K2 F2 F2 59.0(4) 3_656 22_566
K2 F2 F2 82.7(6) 3_656 23_766
K2 F2 F2 148.9(6) 3_656 24_746
K2 F2 F2 59.8(6) 3_656 99_656
K2 F2 F2 85.1(4) 3_656 106_645
K2 F2 F2 51.8(4) 3_656 107_665
K2 F2 F2 64.0(6) 3_656 115_656
K2 F2 F2 141.3(4) 3_656 151_656
K2 F2 F2 51.8(4) 3_656 152_646
K2 F2 Zr1 110.1(4) 25_656 1_656
K2 F2 F1 118.5(11) 25_656 1_655
K2 F2 F1 70.9(4) 25_656 5_646
K2 F2 F1 146.7(4) 25_656 6_666
K2 F2 F1 84.5(7) 25_656 9_556
K2 F2 F1 68.6(5) 25_656 106_655
K2 F2 F2 119.0(10) 25_656 4_755
K2 F2 F2 63.5(5) 25_656 5_645
K2 F2 F2 164.7(5) 25_656 6_665
K2 F2 F2 63.5(5) 25_656 9_546
K2 F2 F2 106.8(5) 25_656 12_566
K2 F2 F2 74.4(10) 25_656 13_645
K2 F2 F2 162.5(10) 25_656 16_665
K2 F2 F2 75.7(10) 25_656 17_555
K2 F2 F2 120.2(8) 25_656 18_755
K2 F2 F2 89.1(5) 25_656 20_557
K2 F2 F2 59.0(4) 25_656 21_546
K2 F2 F2 135.0(4) 25_656 22_566
K2 F2 F2 148.9(6) 25_656 23_766
K2 F2 F2 82.7(6) 25_656 24_746
K2 F2 F2 59.8(6) 25_656 99_656
K2 F2 F2 51.8(4) 25_656 106_645
K2 F2 F2 85.1(4) 25_656 107_665
K2 F2 F2 64.0(6) 25_656 115_656
K2 F2 F2 51.8(4) 25_656 151_656
K2 F2 F2 141.3(4) 25_656 152_646
Zr1 F2 F1 65.1(14) 1_656 1_655
Zr1 F2 F1 54.2(6) 1_656 9_556
Zr1 F2 F1 176.5(8) 1_656 106_655
Zr1 F2 F2 62.5(9) 1_656 4_755
Zr1 F2 F2 57.1(5) 1_656 5_645
Zr1 F2 F2 57.1(5) 1_656 6_665
Zr1 F2 F2 57.1(7) 1_656 9_546
Zr1 F2 F2 57.1(7) 1_656 12_566
Zr1 F2 F2 70.9(9) 1_656 13_645
Zr1 F2 F2 70.9(9) 1_656 16_665
Zr1 F2 F2 72.5(13) 1_656 17_555
Zr1 F2 F2 51.2(5) 1_656 21_546
Zr1 F2 F2 51.2(5) 1_656 22_566
Zr1 F2 F2 133.1(10) 1_656 99_656
Zr1 F2 F2 161.6(8) 1_656 106_645
Zr1 F2 F2 161.6(8) 1_656 107_665
Zr1 F2 F2 162.5(10) 1_656 115_656
Zr1 F2 F2 107.6(5) 1_656 151_656
Zr1 F2 F2 107.6(5) 1_656 152_646
F1 F2 F1 71.8(14) 1_655 5_646
F1 F2 F1 71.8(14) 1_655 6_666
F1 F2 F1 119.3(16) 1_655 9_556
F1 F2 F1 118.5(15) 1_655 106_655
F1 F2 F2 65.9(12) 1_655 5_645
F1 F2 F2 65.9(12) 1_655 6_665
F1 F2 F2 115.3(17) 1_655 9_546
F1 F2 F2 115.3(17) 1_655 12_566
F1 F2 F2 45.1(13) 1_655 13_645
F1 F2 F2 45.1(13) 1_655 16_665
F1 F2 F2 138(2) 1_655 17_555
F1 F2 F2 110.1(17) 1_655 20_557
F1 F2 F2 91.8(14) 1_655 21_546
F1 F2 F2 91.8(14) 1_655 22_566
F1 F2 F2 55.4(13) 1_655 23_766
F1 F2 F2 55.4(13) 1_655 24_746
F1 F2 F2 161.8(18) 1_655 99_656
F1 F2 F2 117.6(16) 1_655 106_645
F1 F2 F2 117.6(16) 1_655 107_665
F1 F2 F2 132.4(18) 1_655 115_656
F1 F2 F2 70.7(12) 1_655 151_656
F1 F2 F2 70.7(12) 1_655 152_646
F1 F2 F1 84.5(4) 5_646 6_666
F1 F2 F1 64.3(6) 5_646 9_556
F1 F2 F1 137.7(8) 5_646 106_655
F1 F2 F2 70.0(9) 5_646 4_755
F1 F2 F2 98.4(4) 5_646 6_665
F1 F2 F2 46.5(6) 5_646 9_546
F1 F2 F2 83.3(6) 5_646 12_566
F1 F2 F2 103.5(9) 5_646 16_665
F1 F2 F2 77.2(12) 5_646 17_555
F1 F2 F2 58.4(6) 5_646 18_755
F1 F2 F2 58.4(5) 5_646 20_557
F1 F2 F2 90.6(4) 5_646 22_566
F1 F2 F2 78.8(4) 5_646 23_766
F1 F2 F2 120.4(9) 5_646 99_656
F1 F2 F2 119.7(7) 5_646 106_645
F1 F2 F2 155.4(7) 5_646 107_665
F1 F2 F2 134.9(9) 5_646 115_656
F1 F2 F2 71.3(5) 5_646 151_656
F1 F2 F2 140.1(5) 5_646 152_646
F1 F2 F1 64.3(6) 6_666 9_556
F1 F2 F1 137.7(8) 6_666 106_655
F1 F2 F2 70.0(9) 6_666 4_755
F1 F2 F2 98.4(4) 6_666 5_645
F1 F2 F2 83.3(6) 6_666 9_546
F1 F2 F2 46.5(6) 6_666 12_566
F1 F2 F2 103.5(9) 6_666 13_645
F1 F2 F2 77.2(12) 6_666 17_555
F1 F2 F2 58.4(6) 6_666 18_755
F1 F2 F2 58.4(5) 6_666 20_557
F1 F2 F2 90.6(4) 6_666 21_546
F1 F2 F2 78.8(4) 6_666 24_746
F1 F2 F2 120.4(9) 6_666 99_656
F1 F2 F2 155.4(7) 6_666 106_645
F1 F2 F2 119.7(7) 6_666 107_665
F1 F2 F2 134.9(9) 6_666 115_656
F1 F2 F2 140.1(5) 6_666 151_656
F1 F2 F2 71.3(5) 6_666 152_646
F1 F2 F1 122.3(11) 9_556 106_655
F1 F2 F2 116.7(13) 9_556 4_755
F1 F2 F2 80.9(8) 9_556 5_645
F1 F2 F2 80.9(8) 9_556 6_665
F1 F2 F2 108.5(13) 9_556 13_645
F1 F2 F2 108.5(13) 9_556 16_665
F1 F2 F2 99.2(9) 9_556 18_755
F1 F2 F2 50.8(6) 9_556 21_546
F1 F2 F2 50.8(6) 9_556 22_566
F1 F2 F2 76.0(7) 9_556 23_766
F1 F2 F2 76.0(7) 9_556 24_746
F1 F2 F2 78.9(10) 9_556 99_656
F1 F2 F2 119.9(10) 9_556 106_645
F1 F2 F2 119.9(10) 9_556 107_665
F1 F2 F2 108.3(11) 9_556 115_656
F1 F2 F2 125.9(8) 9_556 151_656
F1 F2 F2 125.9(8) 9_556 152_646
F1 F2 F2 121.1(11) 106_655 4_755
F1 F2 F2 123.7(8) 106_655 5_645
F1 F2 F2 123.7(8) 106_655 6_665
F1 F2 F2 119.9(9) 106_655 9_546
F1 F2 F2 119.9(9) 106_655 12_566
F1 F2 F2 111.4(12) 106_655 13_645
F1 F2 F2 111.4(12) 106_655 16_665
F1 F2 F2 103.9(14) 106_655 17_555
F1 F2 F2 138.5(9) 106_655 18_755
F1 F2 F2 131.5(8) 106_655 20_557
F1 F2 F2 127.3(8) 106_655 21_546
F1 F2 F2 127.3(8) 106_655 22_566
F1 F2 F2 142.5(8) 106_655 23_766
F1 F2 F2 142.5(8) 106_655 24_746
F1 F2 F2 74.3(5) 106_655 151_656
F1 F2 F2 74.3(5) 106_655 152_646
F2 F2 F2 64.8(9) 4_755 5_645
F2 F2 F2 64.8(9) 4_755 6_665
F2 F2 F2 113.0(13) 4_755 9_546
F2 F2 F2 113.0(13) 4_755 12_566
F2 F2 F2 135(2) 4_755 17_555
F2 F2 F2 107.5(12) 4_755 20_557
F2 F2 F2 90.0(10) 4_755 21_546
F2 F2 F2 90.0(10) 4_755 22_566
F2 F2 F2 53.6(8) 4_755 23_766
F2 F2 F2 53.6(8) 4_755 24_746
F2 F2 F2 164.4(16) 4_755 99_656
F2 F2 F2 120.1(12) 4_755 106_645
F2 F2 F2 120.1(12) 4_755 107_665
F2 F2 F2 135.0(15) 4_755 115_656
F2 F2 F2 72.1(8) 4_755 151_656
F2 F2 F2 72.1(8) 4_755 152_646
F2 F2 F2 109.4(4) 5_645 6_665
F2 F2 F2 60.0(7) 5_645 9_546
F2 F2 F2 101.2(7) 5_645 12_566
F2 F2 F2 106.0(8) 5_645 16_665
F2 F2 F2 91.4(14) 5_645 17_555
F2 F2 F2 58.4(7) 5_645 18_755
F2 F2 F2 75.8(7) 5_645 20_557
F2 F2 F2 107.5(5) 5_645 22_566
F2 F2 F2 89.4(5) 5_645 23_766
F2 F2 F2 121.0(11) 5_645 99_656
F2 F2 F2 106.1(8) 5_645 106_645
F2 F2 F2 141.3(8) 5_645 107_665
F2 F2 F2 125.3(11) 5_645 115_656
F2 F2 F2 53.4(5) 5_645 151_656
F2 F2 F2 136.5(5) 5_645 152_646
F2 F2 F2 101.2(7) 6_665 9_546
F2 F2 F2 60.0(7) 6_665 12_566
F2 F2 F2 106.0(8) 6_665 13_645
F2 F2 F2 91.4(14) 6_665 17_555
F2 F2 F2 58.4(7) 6_665 18_755
F2 F2 F2 75.8(7) 6_665 20_557
F2 F2 F2 107.5(5) 6_665 21_546
F2 F2 F2 89.4(5) 6_665 24_746
F2 F2 F2 121.0(11) 6_665 99_656
F2 F2 F2 141.3(8) 6_665 106_645
F2 F2 F2 106.1(8) 6_665 107_665
F2 F2 F2 125.3(11) 6_665 115_656
F2 F2 F2 136.5(5) 6_665 151_656
F2 F2 F2 53.4(5) 6_665 152_646
F2 F2 F2 50.4(6) 9_546 12_566
F2 F2 F2 88.6(13) 9_546 13_645
F2 F2 F2 125.3(13) 9_546 16_665
F2 F2 F2 97.3(10) 9_546 18_755
F2 F2 F2 74.0(5) 9_546 22_566
F2 F2 F2 90.5(7) 9_546 23_766
F2 F2 F2 61.6(7) 9_546 24_746
F2 F2 F2 81.0(9) 9_546 99_656
F2 F2 F2 109.5(8) 9_546 106_645
F2 F2 F2 126.6(8) 9_546 107_665
F2 F2 F2 107.5(9) 9_546 115_656
F2 F2 F2 100.7(7) 9_546 151_656
F2 F2 F2 150.9(7) 9_546 152_646
F2 F2 F2 125.3(13) 12_566 13_645
F2 F2 F2 88.6(13) 12_566 16_665
F2 F2 F2 97.3(10) 12_566 18_755
F2 F2 F2 74.0(5) 12_566 21_546
F2 F2 F2 61.6(7) 12_566 23_766
F2 F2 F2 90.5(7) 12_566 24_746
F2 F2 F2 81.0(9) 12_566 99_656
F2 F2 F2 126.6(8) 12_566 106_645
F2 F2 F2 109.5(8) 12_566 107_665
F2 F2 F2 107.5(9) 12_566 115_656
F2 F2 F2 150.9(7) 12_566 151_656
F2 F2 F2 100.7(7) 12_566 152_646
F2 F2 F2 90.0(10) 13_645 16_665
F2 F2 F2 120(2) 13_645 17_555
F2 F2 F2 47.6(11) 13_645 18_755
F2 F2 F2 102.2(12) 13_645 20_557
F2 F2 F2 60.0(10) 13_645 21_546
F2 F2 F2 120.0(10) 13_645 22_566
F2 F2 F2 89.0(9) 13_645 23_766
F2 F2 F2 132.9(17) 13_645 99_656
F2 F2 F2 97.9(13) 13_645 106_645
F2 F2 F2 124.9(13) 13_645 107_665
F2 F2 F2 120.0(16) 13_645 115_656
F2 F2 F2 110.8(8) 13_645 152_646
F2 F2 F2 120(2) 16_665 17_555
F2 F2 F2 47.6(11) 16_665 18_755
F2 F2 F2 102.2(12) 16_665 20_557
F2 F2 F2 120.0(10) 16_665 21_546
F2 F2 F2 60.0(10) 16_665 22_566
F2 F2 F2 89.0(9) 16_665 24_746
F2 F2 F2 132.9(17) 16_665 99_656
F2 F2 F2 124.9(13) 16_665 106_645
F2 F2 F2 97.9(13) 16_665 107_665
F2 F2 F2 120.0(16) 16_665 115_656
F2 F2 F2 110.8(8) 16_665 151_656
F2 F2 F2 117.5(18) 17_555 18_755
F2 F2 F2 60.0(11) 17_555 21_546
F2 F2 F2 60.0(11) 17_555 22_566
F2 F2 F2 91.0(14) 17_555 23_766
F2 F2 F2 91.0(14) 17_555 24_746
F2 F2 F2 60.6(14) 17_555 99_656
F2 F2 F2 102.6(13) 17_555 106_645
F2 F2 F2 102.6(13) 17_555 107_665
F2 F2 F2 90.0(14) 17_555 115_656
F2 F2 F2 124.9(13) 17_555 151_656
F2 F2 F2 124.9(13) 17_555 152_646
F2 F2 F2 90.0(9) 18_755 20_557
F2 F2 F2 77.8(8) 18_755 21_546
F2 F2 F2 77.8(8) 18_755 22_566
F2 F2 F2 178.1(12) 18_755 99_656
F2 F2 F2 136.1(9) 18_755 106_645
F2 F2 F2 136.1(9) 18_755 107_665
F2 F2 F2 152.5(12) 18_755 115_656
F2 F2 F2 81.8(6) 18_755 151_656
F2 F2 F2 81.8(6) 18_755 152_646
F2 F2 F2 47.6(5) 20_557 21_546
F2 F2 F2 47.6(5) 20_557 22_566
F2 F2 F2 68.6(6) 20_557 23_766
F2 F2 F2 68.6(6) 20_557 24_746
F2 F2 F2 88.1(8) 20_557 99_656
F2 F2 F2 128.4(7) 20_557 106_645
F2 F2 F2 128.4(7) 20_557 107_665
F2 F2 F2 117.5(9) 20_557 115_656
F2 F2 F2 124.8(7) 20_557 151_656
F2 F2 F2 124.8(7) 20_557 152_646
F2 F2 F2 90.0(4) 21_546 22_566
F2 F2 F2 90.0(5) 21_546 23_766
F2 F2 F2 101.0(9) 21_546 99_656
F2 F2 F2 110.8(7) 21_546 106_645
F2 F2 F2 142.1(7) 21_546 107_665
F2 F2 F2 120.0(9) 21_546 115_656
F2 F2 F2 77.4(5) 21_546 151_656
F2 F2 F2 157.9(5) 21_546 152_646
F2 F2 F2 90.0(5) 22_566 24_746
F2 F2 F2 101.0(9) 22_566 99_656
F2 F2 F2 142.1(7) 22_566 106_645
F2 F2 F2 110.8(7) 22_566 107_665
F2 F2 F2 120.0(9) 22_566 115_656
F2 F2 F2 157.9(5) 22_566 151_656
F2 F2 F2 77.4(5) 22_566 152_646
F2 F2 F2 69.4(4) 23_766 24_746
F2 F2 F2 136.5(10) 23_766 99_656
F2 F2 F2 158.9(8) 23_766 106_645
F2 F2 F2 125.6(8) 23_766 107_665
F2 F2 F2 145.3(10) 23_766 115_656
F2 F2 F2 124.2(5) 23_766 151_656
F2 F2 F2 69.0(5) 23_766 152_646
F2 F2 F2 136.5(10) 24_746 99_656
F2 F2 F2 125.6(8) 24_746 106_645
F2 F2 F2 158.9(8) 24_746 107_665
F2 F2 F2 145.3(10) 24_746 115_656
F2 F2 F2 69.0(5) 24_746 151_656
F2 F2 F2 124.2(5) 24_746 152_646
F2 F2 F2 45.6(7) 99_656 106_645
F2 F2 F2 45.6(7) 99_656 107_665
F2 F2 F2 99.3(8) 99_656 151_656
F2 F2 F2 99.3(8) 99_656 152_646
F2 F2 F2 60.0(5) 106_645 151_656
F2 F2 F2 89.9(5) 106_645 152_646
F2 F2 F2 89.9(5) 107_665 151_656
F2 F2 F2 60.0(5) 107_665 152_646
F2 F2 F2 82.1(8) 115_656 151_656
F2 F2 F2 82.1(8) 115_656 152_646
F2 F2 F2 108.0(3) 151_656 152_646

loop_
_geom_bond_atom_site_label_1
_geom_bond_atom_site_label_2
_geom_bond_distance
_geom_bond_site_symmetry_2
K1 F1 2.601(16) 49_555
K1 F1 2.601(16) 50_556
K1 F1 2.601(16) 101_555
K1 F1 2.601(16) 102_565
K1 F1 2.601(16) 153_555
K1 F1 2.601(16) 154_655
K1 F2 2.832(13) 49_455
K1 F2 2.832(13) 50_456
K1 F2 2.832(13) 51_656
K1 F2 2.832(13) 52_655
K1 F2 2.832(11) 61_545
K1 F2 2.832(11) 62_546
K1 F2 2.832(11) 63_566
K1 F2 2.832(11) 64_565
K1 F2 2.832(4) 101_554
K1 F2 2.832(4) 102_564
K1 F2 2.832(4) 103_566
K1 F2 2.832(4) 104_556
K1 F2 2.832(7) 117_455
K1 F2 2.832(7) 118_465
K1 F2 2.832(7) 119_665
K1 F2 2.832(7) 120_655
K1 F2 2.832(17) 153_545
K1 F2 2.832(17) 154_645
K1 F2 2.832(17) 155_665
K1 F2 2.832(17) 156_565
K1 F2 2.832(18) 161_554
K1 F2 2.832(18) 162_654
K1 F2 2.832(18) 163_656
K1 F2 2.832(18) 164_556
K2 F1 3.2523(15) 2_556
K2 F1 3.252(11) 6_565
K2 F1 3.252(11) 10_655
K2 F1 3.2523(15) 50_556
K2 F1 3.252(11) 53_545
K2 F1 3.252(11) 57_455
K2 F1 3.2523(15) 97_554
K2 F1 3.252(11) 102_565
K2 F1 3.252(11) 105_455
K2 F1 3.2523(15) 145_554
K2 F1 3.252(11) 149_545
K2 F1 3.252(11) 154_655
K2 F2 2.648(9) 3_656
K2 F2 2.648(17) 7_566
K2 F2 2.648(11) 11_665
K2 F2 2.648(16) 15_566
K2 F2 2.648(6) 19_656
K2 F2 2.648(14) 23_665
K2 F2 2.648(9) 50_456
K2 F2 2.648(17) 56_546
K2 F2 2.648(11) 57_445
K2 F2 2.648(16) 62_546
K2 F2 2.648(6) 68_456
K2 F2 2.648(14) 69_445
K2 F2 2.648(9) 97_454
K2 F2 2.648(17) 102_564
K2 F2 2.648(11) 108_465
K2 F2 2.648(16) 112_564
K2 F2 2.648(6) 113_454
K2 F2 2.648(14) 118_465
K2 F2 2.648(9) 148_654
K2 F2 2.648(17) 149_544
K2 F2 2.648(11) 154_645
K2 F2 2.648(16) 157_544
K2 F2 2.648(6) 162_654
K2 F2 2.648(14) 168_645
Zr1 F1 1.977(16) 1_554
Zr1 F1 1.977(16) 2_556
Zr1 F1 1.977(16) 5_545
Zr1 F1 1.977(16) 6_565
Zr1 F1 1.977(16) 9_455
Zr1 F1 1.977(16) 10_655
Zr1 F2 2.178(14) 1_454
Zr1 F2 2.178(14) 2_456
Zr1 F2 2.178(14) 3_656
Zr1 F2 2.178(14) 4_654
Zr1 F2 2.178(6) 5_544
Zr1 F2 2.178(6) 6_564
Zr1 F2 2.178(6) 7_566
Zr1 F2 2.178(6) 8_546
Zr1 F2 2.178(16) 9_445
Zr1 F2 2.178(16) 10_645
Zr1 F2 2.178(16) 11_665
Zr1 F2 2.178(16) 12_465
Zr1 F2 2.178(11) 13_544
Zr1 F2 2.178(11) 14_546
Zr1 F2 2.178(11) 15_566
Zr1 F2 2.178(11) 16_564
Zr1 F2 2.178(17) 17_454
Zr1 F2 2.178(17) 18_654
Zr1 F2 2.178(17) 19_656
Zr1 F2 2.178(17) 20_456
Zr1 F2 2.178(8) 21_445
Zr1 F2 2.178(8) 22_465
Zr1 F2 2.178(8) 23_665
Zr1 F2 2.178(8) 24_645
F1 K1 2.601(16) 49_445
F1 K2 3.2523(15) 2_556
F1 K2 3.2523(15) 3_556
F1 K2 3.2523(15) 25_556
F1 K2 3.2523(15) 28_556
F1 Zr1 1.977(16) 1_556
F1 F1 3.95(2) 2_557
F1 F1 2.796(16) 5_546
F1 F1 2.796(16) 6_566
F1 F1 2.796(16) 9_456
F1 F1 2.796(16) 10_656
F1 F1 3.679(16) 105_455
F1 F1 3.679(16) 106_555
F1 F1 3.679(16) 149_545
F1 F1 3.679(16) 150_555
F1 F2 1.008(18) 1_455
F1 F2 1.008(18) 4_655
F1 F2 2.161(9) 5_545
F1 F2 2.161(9) 6_565
F1 F2 3.554(16) 7_567
F1 F2 3.554(16) 8_547
F1 F2 2.941(18) 9_446
F1 F2 2.941(18) 10_646
F1 F2 2.941(18) 11_666
F1 F2 2.941(18) 12_466
F1 F2 1.0082(9) 13_545
F1 F2 1.0082(9) 16_565
F1 F2 2.161(19) 17_455
F1 F2 2.161(19) 18_655
F1 F2 3.554(19) 19_657
F1 F2 3.554(19) 20_457
F1 F2 2.941(15) 21_446
F1 F2 2.941(15) 22_466
F1 F2 2.941(15) 23_666
F1 F2 2.941(15) 24_646
F1 F2 3.633(18) 98_456
F1 F2 3.633(18) 99_556
F1 F2 3.846(18) 105_445
F1 F2 3.846(18) 106_545
F1 F2 3.846(18) 107_565
F1 F2 3.846(18) 108_465
F1 F2 3.090(19) 115_556
F1 F2 3.090(19) 116_456
F1 F2 3.090(10) 151_556
F1 F2 3.090(10) 152_546
F1 F2 3.633(4) 158_546
F1 F2 3.633(4) 159_556
F1 F2 3.846(14) 165_445
F1 F2 3.846(14) 166_455
F1 F2 3.846(14) 167_655
F1 F2 3.846(14) 168_645
F2 K1 2.832(13) 49_545
F2 K2 2.648(9) 3_656
F2 K2 2.648(9) 25_656
F2 Zr1 2.178(14) 1_656
F2 F1 1.008(18) 1_655
F2 F1 2.941(14) 5_646
F2 F1 2.941(14) 6_666
F2 F1 2.161(19) 9_556
F2 F1 3.554(19) 10_756
F2 F1 3.633(18) 98_556
F2 F1 3.090(19) 106_655
F2 F1 3.846(14) 149_645
F2 F1 3.846(14) 150_655
F2 F2 3.862(17) 2_557
F2 F2 2.01(3) 4_755
F2 F2 2.366(13) 5_645
F2 F2 2.366(13) 6_665
F2 F2 3.657(15) 7_667
F2 F2 3.657(15) 8_647
F2 F2 2.366(17) 9_546
F2 F2 3.66(2) 10_746
F2 F2 3.66(2) 11_766
F2 F2 2.366(17) 12_566
F2 F2 1.424(18) 13_645
F2 F2 1.424(18) 16_665
F2 F2 1.31(2) 17_555
F2 F2 3.08(3) 18_755
F2 F2 3.080(18) 20_557
F2 F2 2.731(12) 21_546
F2 F2 2.731(12) 22_566
F2 F2 3.394(18) 23_766
F2 F2 3.394(18) 24_746
F2 F2 2.66(3) 99_656
F2 F2 3.273(19) 106_645
F2 F2 3.273(19) 107_665
F2 F2 3.78(2) 110_546
F2 F2 3.78(2) 111_566
F2 F2 2.32(2) 115_656
F2 F2 3.273(12) 151_656
F2 F2 3.273(12) 152_646
F2 F2 3.779(8) 158_646
F2 F2 3.779(8) 159_656
F2 F2 3.744(12) 165_545
F2 F2 3.744(12) 166_555
